data_7048355
loop_
_publ_author_name
'Rueffer, Tobias'
'Al-Shewiki, Rasha'
'Korb, Marcus'
'Hildebrandt, Alexander'
'Zahn, Stefan'
'Naumov, Sergej'
'Buschbeck, Roy'
'Lang, Heinrich'

_publ_section_title
;
 Diaqua-\b-Octaferrocenyltetraphenylporphyrin: A Multiredox-active and
 Air-stable 16\p Non-Aromat
;
_journal_name_full 'Dalton Transactions'
_journal_paper_doi 10.1039/C8DT04135K
_journal_year 2018
_chemical_formula_moiety 'C124 H92 Fe8 N4, 5(C H2 Cl2), 2(H2 O)'
_chemical_formula_sum 'C129 H106 Cl10 Fe8 N4 O2'
_chemical_formula_weight 2545.47
_chemical_name_systematic
;
 ?
;
_space_group_crystal_system monoclinic
_space_group_IT_number 4
_space_group_name_Hall 'P 2yb'
_space_group_name_H-M_alt 'P 1 21 1'
_symmetry_space_group_name_Hall 'P 2yb'
_symmetry_space_group_name_H-M 'P 1 21 1'
_atom_sites_solution_hydrogens mixed
_audit_creation_method SHELXL-2013
_audit_update_record
;
2018-12-07 deposited with the CCDC.
2018-12-11 downloaded from the CCDC.
;
_cell_angle_alpha 90
_cell_angle_beta 92.824(2)
_cell_angle_gamma 90
_cell_formula_units_Z 2
_cell_length_a 15.1184(3)
_cell_length_b 23.6167(6)
_cell_length_c 15.6626(5)
_cell_measurement_reflns_used 4716
_cell_measurement_temperature 110
_cell_measurement_theta_max 64.8120
_cell_measurement_theta_min 3.9700
_cell_volume 5585.5(3)
_computing_cell_refinement
;
CrysAlisPro, Agilent Technologies,
Version 1.171.37.35 (release 13-08-2014 CrysAlis171 .NET)
(compiled Aug 13 2014,18:06:01)
;
_computing_data_collection
;
CrysAlisPro, Agilent Technologies,
Version 1.171.37.35 (release 13-08-2014 CrysAlis171 .NET)
(compiled Aug 13 2014,18:06:01)
;
_computing_data_reduction
;
CrysAlisPro, Agilent Technologies,
Version 1.171.37.35 (release 13-08-2014 CrysAlis171 .NET)
(compiled Aug 13 2014,18:06:01)
;
_computing_molecular_graphics 'SHELXTL 5.1, XP, Bruker-AXS 1998)'
_computing_publication_material 'SHELXL-2013 (Sheldrick, 2013)'
_computing_structure_refinement 'SHELXL-2013 (Sheldrick, 2013)'
_computing_structure_solution 'SHELXS-2013 (Sheldrick, 2013)'
_diffrn_ambient_temperature 110
_diffrn_measured_fraction_theta_full 0.987
_diffrn_measured_fraction_theta_max 0.987
_diffrn_measurement_device_type 'oxford gemini s'
_diffrn_measurement_method '\w scans'
_diffrn_radiation_type CuK\a
_diffrn_radiation_wavelength 1.54184
_diffrn_reflns_av_R_equivalents 0.0601
_diffrn_reflns_av_unetI/netI 0.0962
_diffrn_reflns_Laue_measured_fraction_full 0.987
_diffrn_reflns_Laue_measured_fraction_max 0.987
_diffrn_reflns_limit_h_max 10
_diffrn_reflns_limit_h_min -17
_diffrn_reflns_limit_k_max 25
_diffrn_reflns_limit_k_min -27
_diffrn_reflns_limit_l_max 18
_diffrn_reflns_limit_l_min -18
_diffrn_reflns_number 17700
_diffrn_reflns_point_group_measured_fraction_full 0.988
_diffrn_reflns_point_group_measured_fraction_max 0.988
_diffrn_reflns_theta_full 64.000
_diffrn_reflns_theta_max 63.994
_diffrn_reflns_theta_min 3.743
_exptl_absorpt_coefficient_mu 10.719
_exptl_absorpt_correction_T_max 1.00000
_exptl_absorpt_correction_T_min 0.26818
_exptl_absorpt_correction_type multi-scan
_exptl_absorpt_process_details
;
CrysAlisPro, Agilent Technologies,
Version 1.171.37.35 (release 13-08-2014 CrysAlis171 .NET)
(compiled Aug 13 2014,18:06:01)
Empirical absorption correction using spherical harmonics,
 implemented in SCALE3 ABSPACK scaling algorithm.
;
_exptl_crystal_colour purple
_exptl_crystal_density_diffrn 1.514
_exptl_crystal_description plate
_exptl_crystal_F_000 2604
_exptl_crystal_size_max 0.16
_exptl_crystal_size_mid 0.14
_exptl_crystal_size_min 0.02
_refine_diff_density_max 1.346
_refine_diff_density_min -0.918
_refine_diff_density_rms 0.128
_refine_ls_abs_structure_details
;
 Refined as an inversion twin.
;
_refine_ls_abs_structure_Flack 0.454(8)
_refine_ls_extinction_method none
_refine_ls_goodness_of_fit_ref 0.999
_refine_ls_hydrogen_treatment mixed
_refine_ls_matrix_type full
_refine_ls_number_parameters 1301
_refine_ls_number_reflns 12508
_refine_ls_number_restraints 2232
_refine_ls_restrained_S_all 0.934
_refine_ls_R_factor_all 0.1029
_refine_ls_R_factor_gt 0.0862
_refine_ls_shift/su_max 0.047
_refine_ls_shift/su_mean 0.003
_refine_ls_structure_factor_coef Fsqd
_refine_ls_weighting_details 'w=1/[\s^2^(Fo^2^)+(0.1700P)^2^] where P=(Fo^2^+2Fc^2^)/3'
_refine_ls_weighting_scheme calc
_refine_ls_wR_factor_gt 0.2215
_refine_ls_wR_factor_ref 0.2405
_reflns_Friedel_coverage 0.948
_reflns_Friedel_fraction_full 0.988
_reflns_Friedel_fraction_max 0.988
_reflns_number_gt 10254
_reflns_number_total 12508
_reflns_threshold_expression 'I > 2\s(I)'
_cod_data_source_file c8dt04135k2.cif
_cod_data_source_block TPPFc8
_cod_database_code 7048355
_shelx_space_group_comment
;
The symmetry employed for this shelxl refinement is uniquely defined
by the following loop, which should always be used as a source of
symmetry information in preference to the above space-group names.
They are only intended as comments.
;
_shelxl_version_number 2013-4

loop_
_space_group_symop_operation_xyz
'x, y, z'
'-x, y+1/2, -z'

loop_
_atom_site_label
_atom_site_type_symbol
_atom_site_fract_x
_atom_site_fract_y
_atom_site_fract_z
_atom_site_U_iso_or_equiv
_atom_site_adp_type
_atom_site_occupancy
_atom_site_site_symmetry_order
_atom_site_calc_flag
_atom_site_refinement_flags_posn
_atom_site_refinement_flags_adp
_atom_site_refinement_flags_occupancy
_atom_site_disorder_assembly
_atom_site_disorder_group
C4 C 0.7866(7) 0.4962(6) 0.7651(8) 0.034(2) Uani 1 1 d . U . . .
C6 C 0.9274(7) 0.5398(6) 0.8191(8) 0.031(2) Uani 1 1 d . U . . .
C7 C 0.9415(7) 0.5817(6) 0.8875(7) 0.034(2) Uani 1 1 d D U . . .
C8 C 1.0106(8) 0.6146(6) 0.8617(9) 0.039(3) Uani 1 1 d . U . . .
C9 C 1.0291(7) 0.5950(6) 0.7759(8) 0.033(2) Uani 1 1 d . U . . .
C11 C 1.0695(7) 0.5913(5) 0.6257(8) 0.031(2) Uani 1 1 d . U . . .
C12 C 1.1380(7) 0.5561(5) 0.5854(8) 0.030(2) Uani 1 1 d . U . . .
C13 C 1.1085(7) 0.5489(5) 0.5056(8) 0.031(2) Uani 1 1 d . U . . .
C14 C 1.0165(7) 0.5714(6) 0.4999(8) 0.033(2) Uani 1 1 d . U . . .
C16 C 0.8591(7) 0.5874(5) 0.4676(8) 0.033(2) Uani 1 1 d . U . . .
C17 C 0.8206(7) 0.6417(5) 0.4342(8) 0.032(2) Uani 1 1 d . U . . .
C18 C 0.7367(7) 0.6435(6) 0.4733(8) 0.034(2) Uani 1 1 d . U . . .
C19 C 0.7360(7) 0.5952(6) 0.5316(8) 0.034(2) Uani 1 1 d . U . . .
C21 C 0.9070(5) 0.4354(3) 0.8378(5) 0.036(2) Uani 1 1 d G U . . .
C22 C 0.9016(5) 0.3890(4) 0.7832(4) 0.040(3) Uani 1 1 d G U . . .
H22 H 0.8695 0.3916 0.7312 0.048 Uiso 1 1 calc R U . . .
C23 C 0.9443(6) 0.3388(3) 0.8064(6) 0.046(3) Uani 1 1 d G U . . .
H23 H 0.9407 0.3077 0.7698 0.055 Uiso 1 1 calc R U . . .
C24 C 0.9923(6) 0.3349(3) 0.8841(6) 0.054(3) Uani 1 1 d G U . . .
H24 H 1.0208 0.3013 0.8996 0.065 Uiso 1 1 calc R U . . .
C25 C 0.9977(6) 0.3813(4) 0.9387(5) 0.050(3) Uani 1 1 d G U . . .
H25 H 1.0298 0.3788 0.9908 0.060 Uiso 1 1 calc R U . . .
C26 C 0.9551(6) 0.4316(3) 0.9156(5) 0.048(3) Uani 1 1 d G U . . .
H26 H 0.9587 0.4626 0.9521 0.058 Uiso 1 1 calc R U . . .
C10 C 1.0739(7) 0.6198(5) 0.7120(8) 0.032(2) Uani 1 1 d . U . . .
C27 C 1.1117(5) 0.6770(3) 0.7082(6) 0.032(2) Uani 1 1 d G U . . .
C28 C 1.0614(4) 0.7226(3) 0.7342(6) 0.041(3) Uani 1 1 d G U . . .
H28 H 1.0075 0.7163 0.7586 0.049 Uiso 1 1 calc R U . . .
C29 C 1.0919(6) 0.7775(3) 0.7237(8) 0.063(4) Uani 1 1 d G U . . .
H29 H 1.0583 0.8080 0.7411 0.076 Uiso 1 1 calc R U . . .
C30 C 1.1726(7) 0.7869(3) 0.6873(9) 0.075(6) Uani 1 1 d G U . . .
H30 H 1.1930 0.8237 0.6803 0.090 Uiso 1 1 calc R U . . .
C31 C 1.2229(5) 0.7413(4) 0.6613(7) 0.058(4) Uani 1 1 d G U . . .
H31 H 1.2769 0.7476 0.6369 0.070 Uiso 1 1 calc R U . . .
C32 C 1.1924(5) 0.6863(3) 0.6718(6) 0.044(3) Uani 1 1 d G U . . .
H32 H 1.2260 0.6558 0.6544 0.053 Uiso 1 1 calc R U . . .
C15 C 0.9438(7) 0.5604(5) 0.4467(8) 0.033(2) Uani 1 1 d . U . . .
C33 C 0.9384(6) 0.5146(3) 0.3806(5) 0.038(2) Uani 1 1 d G U . . .
C34 C 0.9741(6) 0.4618(4) 0.4014(5) 0.040(3) Uani 1 1 d G U . . .
H34 H 0.9987 0.4552 0.4561 0.048 Uiso 1 1 calc R U . . .
C35 C 0.9731(8) 0.4190(3) 0.3405(6) 0.062(4) Uani 1 1 d G U . . .
H35 H 0.9970 0.3837 0.3545 0.075 Uiso 1 1 calc R U . . .
C36 C 0.9364(9) 0.4289(4) 0.2588(6) 0.074(5) Uani 1 1 d G U . . .
H36 H 0.9357 0.4002 0.2180 0.088 Uiso 1 1 calc R U . . .
C37 C 0.9006(9) 0.4816(4) 0.2380(5) 0.079(6) Uani 1 1 d G U . . .
H37 H 0.8761 0.4883 0.1833 0.094 Uiso 1 1 calc R U . . .
C38 C 0.9016(7) 0.5245(3) 0.2989(6) 0.049(3) Uani 1 1 d G U . . .
H38 H 0.8777 0.5598 0.2849 0.058 Uiso 1 1 calc R U . . .
C20 C 0.6849(7) 0.5845(6) 0.5993(8) 0.034(2) Uani 1 1 d . U . . .
C39 C 0.6127(4) 0.6215(3) 0.6312(6) 0.038(2) Uani 1 1 d G U . . .
C40 C 0.5294(5) 0.5991(3) 0.6445(6) 0.039(3) Uani 1 1 d G U . . .
H40 H 0.5183 0.5609 0.6345 0.047 Uiso 1 1 calc R U . . .
C41 C 0.4627(4) 0.6340(4) 0.6727(6) 0.045(3) Uani 1 1 d G U . . .
H41 H 0.4070 0.6190 0.6815 0.055 Uiso 1 1 calc R U . . .
C42 C 0.4793(5) 0.6911(3) 0.6876(6) 0.047(3) Uani 1 1 d G U . . .
H42 H 0.4347 0.7144 0.7065 0.056 Uiso 1 1 calc R U . . .
C43 C 0.5626(5) 0.7134(3) 0.6743(6) 0.046(3) Uani 1 1 d G U . . .
H43 H 0.5737 0.7516 0.6843 0.055 Uiso 1 1 calc R U . . .
C44 C 0.6293(4) 0.6786(3) 0.6461(6) 0.044(3) Uani 1 1 d G U . . .
H44 H 0.6850 0.6935 0.6372 0.053 Uiso 1 1 calc R U . . .
N1 N 0.7752(6) 0.5480(5) 0.7173(6) 0.031(2) Uani 1 1 d D U . . .
C45 C 0.6024(5) 0.4590(4) 0.6054(5) 0.038(2) Uani 1 1 d G U . . .
C46 C 0.5371(5) 0.4167(4) 0.6165(5) 0.034(2) Uani 1 1 d G U . . .
H46 H 0.5313 0.3947 0.6651 0.041 Uiso 1 1 calc R U . . .
C47 C 0.4823(5) 0.4140(4) 0.5403(5) 0.040(3) Uani 1 1 d G U . . .
H47 H 0.4343 0.3899 0.5303 0.048 Uiso 1 1 calc R U . . .
C48 C 0.5137(5) 0.4546(4) 0.4822(4) 0.043(3) Uani 1 1 d G U . . .
H48 H 0.4898 0.4617 0.4274 0.052 Uiso 1 1 calc R U . . .
C49 C 0.5879(5) 0.4824(4) 0.5224(6) 0.040(2) Uani 1 1 d G U . . .
H49 H 0.6212 0.5109 0.4985 0.048 Uiso 1 1 calc R U . . .
Fe1 Fe 0.61171(11) 0.39821(9) 0.51586(13) 0.0361(5) Uani 1 1 d . U . . .
C50 C 0.7346(6) 0.3612(5) 0.5336(6) 0.055(3) Uani 1 1 d G U . . .
H50 H 0.7752 0.3678 0.5791 0.066 Uiso 1 1 calc R U . . .
C51 C 0.6678(7) 0.3189(4) 0.5301(6) 0.051(3) Uani 1 1 d G U . . .
H51 H 0.6569 0.2929 0.5729 0.061 Uiso 1 1 calc R U . . .
C52 C 0.6205(6) 0.3233(5) 0.4498(6) 0.048(3) Uani 1 1 d G U . . .
H52 H 0.5732 0.3007 0.4307 0.058 Uiso 1 1 calc R U . . .
C53 C 0.6581(6) 0.3683(5) 0.4036(5) 0.055(3) Uani 1 1 d G U . . .
H53 H 0.6398 0.3803 0.3490 0.066 Uiso 1 1 calc R U . . .
C54 C 0.7287(6) 0.3917(4) 0.4554(7) 0.059(3) Uani 1 1 d G U . . .
H54 H 0.7646 0.4218 0.4407 0.071 Uiso 1 1 calc R U . . .
N2 N 0.9810(6) 0.5461(5) 0.7552(6) 0.034(2) Uani 1 1 d D U . . .
C55 C 0.6998(6) 0.4034(3) 0.7885(5) 0.034(2) Uani 1 1 d G U . . .
C56 C 0.7261(5) 0.3972(3) 0.8763(5) 0.039(2) Uani 1 1 d G U . . .
H56 H 0.7538 0.4246 0.9108 0.046 Uiso 1 1 calc R U . . .
C57 C 0.7027(6) 0.3418(4) 0.9022(5) 0.042(3) Uani 1 1 d G U . . .
H57 H 0.7123 0.3265 0.9566 0.051 Uiso 1 1 calc R U . . .
C58 C 0.6619(6) 0.3137(3) 0.8303(6) 0.044(3) Uani 1 1 d G U . . .
H58 H 0.6401 0.2769 0.8294 0.052 Uiso 1 1 calc R U . . .
C59 C 0.6601(6) 0.3518(4) 0.7601(5) 0.040(2) Uani 1 1 d G U . . .
H59 H 0.6370 0.3443 0.7052 0.048 Uiso 1 1 calc R U . . .
Fe2 Fe 0.59458(11) 0.38772(9) 0.86119(13) 0.0338(4) Uani 1 1 d . U . . .
C60 C 0.5095(6) 0.4546(4) 0.8510(6) 0.044(3) Uani 1 1 d G U . . .
H60 H 0.5150 0.4852 0.8144 0.053 Uiso 1 1 calc R U . . .
C61 C 0.5468(6) 0.4503(4) 0.9358(6) 0.048(3) Uani 1 1 d G U . . .
H61 H 0.5810 0.4777 0.9644 0.057 Uiso 1 1 calc R U . . .
C62 C 0.5227(6) 0.3969(4) 0.9691(5) 0.046(3) Uani 1 1 d G U . . .
H62 H 0.5383 0.3832 1.0234 0.056 Uiso 1 1 calc R U . . .
C63 C 0.4705(6) 0.3681(3) 0.9050(6) 0.046(3) Uani 1 1 d G U . . .
H63 H 0.4459 0.3322 0.9099 0.055 Uiso 1 1 calc R U . . .
C64 C 0.4623(6) 0.4038(4) 0.8320(5) 0.042(3) Uani 1 1 d G U . . .
H64 H 0.4315 0.3953 0.7807 0.050 Uiso 1 1 calc R U . . .
N3 N 1.0018(6) 0.6017(5) 0.5748(7) 0.033(2) Uani 1 1 d D U . . .
C70 C 0.754(2) 0.6801(16) 0.8760(14) 0.086(7) Uani 0.48(2) 1 d DG U P A 1
H70 H 0.7881 0.6816 0.8281 0.103 Uiso 0.48(2) 1 calc R U P A 1
C71 C 0.764(2) 0.7154(11) 0.949(2) 0.090(7) Uani 0.48(2) 1 d DG U P A 1
H71 H 0.8059 0.7441 0.9577 0.108 Uiso 0.48(2) 1 calc R U P A 1
C72 C 0.699(2) 0.6992(14) 1.0072(17) 0.091(8) Uani 0.48(2) 1 d DG U P A 1
H72 H 0.6913 0.7155 1.0603 0.109 Uiso 0.48(2) 1 calc R U P A 1
C73 C 0.6494(12) 0.6539(17) 0.970(2) 0.091(8) Uani 0.48(2) 1 d DG U P A 1
H73 H 0.6027 0.6353 0.9941 0.110 Uiso 0.48(2) 1 calc R U P A 1
C74 C 0.6832(17) 0.6421(17) 0.8887(16) 0.090(8) Uani 0.48(2) 1 d DG U P A 1
H74 H 0.6625 0.6144 0.8506 0.108 Uiso 0.48(2) 1 calc R U P A 1
C65 C 0.8900(14) 0.5823(13) 0.9665(14) 0.052(5) Uani 0.48(2) 1 d DG U P A 1
C66 C 0.9054(12) 0.6170(13) 1.0398(17) 0.057(6) Uani 0.48(2) 1 d DG U P A 1
H66 H 0.9507 0.6434 1.0479 0.069 Uiso 0.48(2) 1 calc R U P A 1
C67 C 0.8395(17) 0.6045(14) 1.0984(9) 0.060(6) Uani 0.48(2) 1 d DG U P A 1
H67 H 0.8340 0.6211 1.1517 0.072 Uiso 0.48(2) 1 calc R U P A 1
C68 C 0.7833(16) 0.5620(12) 1.0614(17) 0.061(6) Uani 0.48(2) 1 d DG U P A 1
H68 H 0.7346 0.5459 1.0863 0.073 Uiso 0.48(2) 1 calc R U P A 1
C69 C 0.8145(19) 0.5483(9) 0.9799(18) 0.057(6) Uani 0.48(2) 1 d DG U P A 1
H69 H 0.7898 0.5217 0.9420 0.068 Uiso 0.48(2) 1 calc R U P A 1
Fe3 Fe 0.7823(8) 0.6322(8) 0.9853(6) 0.063(3) Uani 0.48(2) 1 d D U P A 1
C65' C 0.8871(11) 0.5826(9) 0.9625(11) 0.034(4) Uani 0.52(2) 1 d DG U P A 2
C66' C 0.8857(10) 0.6264(8) 1.0246(13) 0.036(4) Uani 0.52(2) 1 d DG U P A 2
H66' H 0.9167 0.6603 1.0232 0.043 Uiso 0.52(2) 1 calc R U P A 2
C67' C 0.8286(12) 0.6092(10) 1.0891(8) 0.037(5) Uani 0.52(2) 1 d DG U P A 2
H67' H 0.8157 0.6299 1.1374 0.045 Uiso 0.52(2) 1 calc R U P A 2
C68' C 0.7947(12) 0.5548(8) 1.0669(12) 0.041(5) Uani 0.52(2) 1 d DG U P A 2
H68' H 0.7557 0.5336 1.0981 0.049 Uiso 0.52(2) 1 calc R U P A 2
C69' C 0.8309(14) 0.5383(6) 0.9886(14) 0.035(4) Uani 0.52(2) 1 d DG U P A 2
H69' H 0.8197 0.5045 0.9596 0.042 Uiso 0.52(2) 1 calc R U P A 2
Fe3' Fe 0.7608(5) 0.6113(3) 0.9732(5) 0.0360(18) Uani 0.52(2) 1 d D U P A 2
C70' C 0.7135(12) 0.6452(9) 0.8590(9) 0.050(5) Uani 0.52(2) 1 d DG U P A 2
H70' H 0.7435 0.6478 0.8087 0.060 Uiso 0.52(2) 1 calc R U P A 2
C71' C 0.7131(13) 0.6865(6) 0.9248(13) 0.056(5) Uani 0.52(2) 1 d DG U P A 2
H71' H 0.7428 0.7210 0.9252 0.067 Uiso 0.52(2) 1 calc R U P A 2
C72' C 0.6593(12) 0.6659(8) 0.9899(11) 0.058(6) Uani 0.52(2) 1 d DG U P A 2
H72' H 0.6477 0.6846 1.0404 0.070 Uiso 0.52(2) 1 calc R U P A 2
C73' C 0.6266(9) 0.6119(9) 0.9643(12) 0.054(5) Uani 0.52(2) 1 d DG U P A 2
H73' H 0.5897 0.5889 0.9951 0.064 Uiso 0.52(2) 1 calc R U P A 2
C74' C 0.6601(11) 0.5990(9) 0.8834(11) 0.055(5) Uani 0.52(2) 1 d DG U P A 2
H74' H 0.6489 0.5662 0.8519 0.066 Uiso 0.52(2) 1 calc R U P A 2
N4 N 0.8105(6) 0.5608(5) 0.5213(7) 0.035(2) Uani 1 1 d D U . . .
C75 C 1.0643(5) 0.6608(4) 0.9045(6) 0.037(2) Uani 1 1 d G U . . .
C76 C 1.1565(5) 0.6654(4) 0.8927(6) 0.036(2) Uani 1 1 d G U . . .
H76 H 1.1911 0.6390 0.8655 0.043 Uiso 1 1 calc R U . . .
C77 C 1.1866(4) 0.7172(4) 0.9296(7) 0.047(3) Uani 1 1 d G U . . .
H77 H 1.2444 0.7308 0.9308 0.056 Uiso 1 1 calc R U . . .
C78 C 1.1130(6) 0.7448(4) 0.9642(7) 0.052(3) Uani 1 1 d G U . . .
H78 H 1.1141 0.7795 0.9922 0.063 Uiso 1 1 calc R U . . .
C79 C 1.0374(4) 0.7099(4) 0.9488(7) 0.044(3) Uani 1 1 d G U . . .
H79 H 0.9803 0.7178 0.9648 0.053 Uiso 1 1 calc R U . . .
Fe4 Fe 1.13364(14) 0.66672(11) 1.01985(14) 0.0479(6) Uani 1 1 d . U . . .
C80 C 1.1267(8) 0.5927(5) 1.0843(8) 0.068(4) Uani 1 1 d G U . . .
H80 H 1.0963 0.5604 1.0655 0.081 Uiso 1 1 calc R U . . .
C81 C 1.2159(8) 0.6062(6) 1.0686(8) 0.068(4) Uani 1 1 d G U . . .
H81 H 1.2543 0.5844 1.0377 0.082 Uiso 1 1 calc R U . . .
C82 C 1.2363(8) 0.6590(6) 1.1084(9) 0.077(4) Uani 1 1 d G U . . .
H82 H 1.2903 0.6778 1.1081 0.092 Uiso 1 1 calc R U . . .
C83 C 1.1596(10) 0.6781(6) 1.1487(8) 0.083(4) Uani 1 1 d G U . . .
H83 H 1.1546 0.7115 1.1794 0.100 Uiso 1 1 calc R U . . .
C84 C 1.0918(7) 0.6371(7) 1.1338(8) 0.076(4) Uani 1 1 d G U . . .
H84 H 1.0347 0.6390 1.1530 0.091 Uiso 1 1 calc R U . . .
O1 O 0.9204(6) 0.4697(4) 0.6098(6) 0.043(2) Uani 1 1 d D . . . .
C85 C 1.2200(4) 0.5373(4) 0.6360(5) 0.032(2) Uani 1 1 d G U . . .
C86 C 1.2298(4) 0.5373(4) 0.7266(5) 0.035(2) Uani 1 1 d G U . . .
H86 H 1.1880 0.5500 0.7639 0.042 Uiso 1 1 calc R U . . .
C87 C 1.3144(5) 0.5146(4) 0.7503(4) 0.039(2) Uani 1 1 d G U . . .
H87 H 1.3378 0.5097 0.8059 0.047 Uiso 1 1 calc R U . . .
C88 C 1.3570(4) 0.5005(4) 0.6744(5) 0.035(2) Uani 1 1 d G U . . .
H88 H 1.4132 0.4848 0.6714 0.041 Uiso 1 1 calc R U . . .
C89 C 1.2987(5) 0.5146(4) 0.6037(4) 0.037(2) Uani 1 1 d G U . . .
H89 H 1.3100 0.5097 0.5463 0.044 Uiso 1 1 calc R U . . .
Fe5 Fe 1.24008(11) 0.45729(9) 0.68130(12) 0.0321(4) Uani 1 1 d . U . . .
C90 C 1.1287(5) 0.4108(4) 0.6476(6) 0.046(3) Uani 1 1 d G U . . .
H90 H 1.0782 0.4239 0.6176 0.055 Uiso 1 1 calc R U . . .
C91 C 1.1439(5) 0.4116(4) 0.7378(5) 0.042(3) Uani 1 1 d G U . . .
H91 H 1.1052 0.4255 0.7772 0.050 Uiso 1 1 calc R U . . .
C92 C 1.2286(5) 0.3877(4) 0.7573(5) 0.042(3) Uani 1 1 d G U . . .
H92 H 1.2552 0.3831 0.8117 0.050 Uiso 1 1 calc R U . . .
C93 C 1.2657(5) 0.3720(4) 0.6792(6) 0.044(3) Uani 1 1 d G U . . .
H93 H 1.3208 0.3553 0.6735 0.053 Uiso 1 1 calc R U . . .
C94 C 1.2040(6) 0.3863(5) 0.6114(5) 0.047(3) Uani 1 1 d G U . . .
H94 H 1.2115 0.3806 0.5535 0.057 Uiso 1 1 calc R U . . .
O2 O 0.8628(5) 0.6529(4) 0.6771(7) 0.044(2) Uani 1 1 d D . . . .
C95 C 1.1485(5) 0.5250(4) 0.4260(4) 0.037(2) Uani 1 1 d G U . . .
C96 C 1.1284(5) 0.5474(4) 0.3432(6) 0.043(3) Uani 1 1 d G U . . .
H96 H 1.0907 0.5777 0.3303 0.051 Uiso 1 1 calc R U . . .
C97 C 1.1757(6) 0.5155(5) 0.2837(4) 0.046(3) Uani 1 1 d G U . . .
H97 H 1.1746 0.5212 0.2249 0.056 Uiso 1 1 calc R U . . .
C98 C 1.2251(6) 0.4733(4) 0.3297(6) 0.047(3) Uani 1 1 d G U . . .
H98 H 1.2620 0.4465 0.3064 0.056 Uiso 1 1 calc R U . . .
C99 C 1.2083(6) 0.4792(4) 0.4177(5) 0.041(2) Uani 1 1 d G U . . .
H99 H 1.2323 0.4569 0.4621 0.049 Uiso 1 1 calc R U . . .
Fe6 Fe 1.26010(12) 0.55342(10) 0.36972(13) 0.0388(5) Uani 1 1 d . U . . .
C100 C 1.2865(6) 0.6381(4) 0.3575(7) 0.055(3) Uani 1 1 d G U . . .
H100 H 1.2451 0.6664 0.3453 0.066 Uiso 1 1 calc R U . . .
C101 C 1.3322(6) 0.6063(5) 0.2965(5) 0.053(3) Uani 1 1 d G U . . .
H101 H 1.3260 0.6102 0.2374 0.064 Uiso 1 1 calc R U . . .
C102 C 1.3891(6) 0.5675(4) 0.3416(6) 0.054(3) Uani 1 1 d G U . . .
H102 H 1.4266 0.5416 0.3172 0.065 Uiso 1 1 calc R U . . .
C103 C 1.3785(6) 0.5753(5) 0.4304(5) 0.046(3) Uani 1 1 d G U . . .
H103 H 1.4080 0.5554 0.4744 0.056 Uiso 1 1 calc R U . . .
C104 C 1.3152(6) 0.6189(5) 0.4402(5) 0.053(3) Uani 1 1 d G U . . .
H104 H 1.2958 0.6326 0.4918 0.064 Uiso 1 1 calc R U . . .
C5 C 0.8650(7) 0.4902(6) 0.8092(8) 0.032(2) Uani 1 1 d . U . . .
C105 C 0.8589(5) 0.6789(3) 0.3716(5) 0.033(2) Uani 1 1 d G U . . .
C106 C 0.8319(5) 0.7351(3) 0.3512(6) 0.040(3) Uani 1 1 d G U . . .
H106 H 0.7870 0.7551 0.3763 0.048 Uiso 1 1 calc R U . . .
C107 C 0.8855(5) 0.7553(3) 0.2858(6) 0.036(2) Uani 1 1 d G U . . .
H107 H 0.8819 0.7910 0.2606 0.044 Uiso 1 1 calc R U . . .
C108 C 0.9457(5) 0.7117(4) 0.2659(5) 0.044(3) Uani 1 1 d G U . . .
H108 H 0.9884 0.7137 0.2252 0.053 Uiso 1 1 calc R U . . .
C109 C 0.9292(5) 0.6644(3) 0.3189(6) 0.041(2) Uani 1 1 d G U . . .
H109 H 0.9592 0.6301 0.3190 0.049 Uiso 1 1 calc R U . . .
Fe7 Fe 0.96221(12) 0.73491(9) 0.39030(14) 0.0373(5) Uani 1 1 d . U . . .
C110 C 0.9997(7) 0.7362(4) 0.5188(7) 0.058(3) Uani 1 1 d G U . . .
H110 H 0.9729 0.7163 0.5617 0.070 Uiso 1 1 calc R U . . .
C111 C 0.9767(6) 0.7914(4) 0.4897(7) 0.055(3) Uani 1 1 d G U . . .
H111 H 0.9321 0.8141 0.5102 0.066 Uiso 1 1 calc R U . . .
C112 C 1.0338(7) 0.8061(4) 0.4238(7) 0.056(3) Uani 1 1 d G U . . .
H112 H 1.0331 0.8400 0.3936 0.067 Uiso 1 1 calc R U . . .
C113 C 1.0921(6) 0.7599(5) 0.4122(7) 0.053(3) Uani 1 1 d G U . . .
H113 H 1.1363 0.7582 0.3730 0.064 Uiso 1 1 calc R U . . .
C114 C 1.0710(7) 0.7167(4) 0.4709(8) 0.057(3) Uani 1 1 d G U . . .
H114 H 1.0990 0.6817 0.4769 0.069 Uiso 1 1 calc R U . . .
C2 C 0.6737(7) 0.4799(6) 0.6673(8) 0.034(2) Uani 1 1 d . U . . .
C115 C 0.6575(4) 0.6795(3) 0.4556(6) 0.034(2) Uani 1 1 d G U . . .
C116 C 0.5712(5) 0.6557(3) 0.4490(6) 0.034(2) Uani 1 1 d G U . . .
H116 H 0.5578 0.6173 0.4474 0.041 Uiso 1 1 calc R U . . .
C117 C 0.5091(3) 0.7008(4) 0.4454(6) 0.040(2) Uani 1 1 d G U . . .
H117 H 0.4478 0.6972 0.4409 0.047 Uiso 1 1 calc R U . . .
C118 C 0.5570(5) 0.7526(3) 0.4497(7) 0.040(3) Uani 1 1 d G U . . .
H118 H 0.5326 0.7887 0.4486 0.048 Uiso 1 1 calc R U . . .
C119 C 0.6487(4) 0.7394(3) 0.4561(6) 0.038(2) Uani 1 1 d G U . . .
H119 H 0.6950 0.7654 0.4598 0.046 Uiso 1 1 calc R U . . .
Fe8 Fe 0.59011(11) 0.70674(9) 0.34496(13) 0.0336(4) Uani 1 1 d . U . . .
C120 C 0.5664(7) 0.6553(3) 0.2412(8) 0.056(3) Uani 1 1 d G U . . .
H120 H 0.5535 0.6168 0.2423 0.068 Uiso 1 1 calc R U . . .
C121 C 0.5037(4) 0.7001(5) 0.2407(7) 0.051(3) Uani 1 1 d G U . . .
H121 H 0.4425 0.6961 0.2416 0.061 Uiso 1 1 calc R U . . .
C122 C 0.5507(6) 0.7521(4) 0.2388(7) 0.043(3) Uani 1 1 d G U . . .
H122 H 0.5258 0.7881 0.2381 0.052 Uiso 1 1 calc R U . . .
C123 C 0.6425(5) 0.7394(4) 0.2380(7) 0.046(3) Uani 1 1 d G U . . .
H123 H 0.6883 0.7657 0.2367 0.056 Uiso 1 1 calc R U . . .
C124 C 0.6522(5) 0.6796(4) 0.2395(7) 0.051(3) Uani 1 1 d G U . . .
H124 H 0.7054 0.6598 0.2394 0.061 Uiso 1 1 calc R U . . .
C3CC C 1.218(3) 0.442(3) 1.065(3) 0.085(4) Uani 0.286(9) 1 d D U P B 1
H3C1 H 1.1668 0.4515 1.0965 0.102 Uiso 0.286(9) 1 calc R U P B 1
H3C2 H 1.2230 0.4008 1.0626 0.102 Uiso 0.286(9) 1 calc R U P B 1
Cl6 Cl 1.3133(12) 0.4706(9) 1.1144(12) 0.085(4) Uani 0.286(9) 1 d D U P B 1
Cl5 Cl 1.208(2) 0.4703(14) 0.9600(19) 0.085(4) Uani 0.286(9) 1 d D U P B 1
C3C' C 1.295(3) 0.454(2) 0.988(6) 0.085(4) Uani 0.214(9) 1 d D U P B 2
H3C3 H 1.3191 0.4782 1.0343 0.102 Uiso 0.214(9) 1 calc R U P B 2
H3C4 H 1.3395 0.4508 0.9457 0.102 Uiso 0.214(9) 1 calc R U P B 2
Cl6' Cl 1.2669(16) 0.3878(12) 1.0273(16) 0.085(4) Uani 0.214(9) 1 d D U P B 2
Cl5' Cl 1.198(3) 0.4833(17) 0.943(3) 0.085(4) Uani 0.214(9) 1 d D U P B 2
C1CC C 0.453(2) 0.6921(14) 0.9072(19) 0.185(12) Uani 1 1 d D U . . .
H1C1 H 0.5156 0.6863 0.8970 0.222 Uiso 1 1 calc R U . . .
H1C2 H 0.4286 0.7158 0.8615 0.222 Uiso 1 1 calc R U . . .
Cl1 Cl 0.4456(5) 0.7262(6) 0.9999(6) 0.149(4) Uani 1 1 d D U . . .
Cl2 Cl 0.4009(7) 0.6283(8) 0.9035(9) 0.204(6) Uani 1 1 d D U . . .
C2CC C 0.702(3) 0.3971(15) 1.160(3) 0.171(4) Uani 0.769(11) 1 d D U P C 1
H2C1 H 0.7262 0.4080 1.2161 0.205 Uiso 0.769(11) 1 calc R U P C 1
H2C2 H 0.6603 0.4262 1.1405 0.205 Uiso 0.769(11) 1 calc R U P C 1
Cl3 Cl 0.7883(11) 0.3918(7) 1.0881(8) 0.171(4) Uani 0.769(11) 1 d D U P C 1
Cl4 Cl 0.6465(12) 0.3330(7) 1.1675(8) 0.171(4) Uani 0.769(11) 1 d D U P C 1
C2C' C 0.687(9) 0.342(3) 1.242(8) 0.171(4) Uani 0.231(11) 1 d D U P C 2
H2C3 H 0.6280 0.3580 1.2363 0.205 Uiso 0.231(11) 1 calc R U P C 2
H2C4 H 0.7080 0.3439 1.3020 0.205 Uiso 0.231(11) 1 calc R U P C 2
Cl3' Cl 0.760(4) 0.377(2) 1.177(3) 0.171(4) Uani 0.231(11) 1 d D U P C 2
Cl4' Cl 0.692(4) 0.274(2) 1.201(3) 0.171(4) Uani 0.231(11) 1 d D U P C 2
C4CC C 0.823(2) 0.7694(14) 0.7190(19) 0.170(11) Uani 1 1 d D U . . .
H4C1 H 0.8758 0.7505 0.7016 0.204 Uiso 1 1 calc R U . . .
H4C2 H 0.7799 0.7408 0.7339 0.204 Uiso 1 1 calc R U . . .
Cl7 Cl 0.848(2) 0.8160(13) 0.8100(16) 0.347(13) Uani 1 1 d D U . . .
Cl8 Cl 0.7790(13) 0.8121(9) 0.6371(12) 0.252(8) Uani 1 1 d D U . . .
C1 C 0.7117(7) 0.5368(6) 0.6597(8) 0.034(2) Uani 1 1 d . U . . .
Cl9 Cl 0.588(3) 0.865(2) 0.694(3) 0.113(5) Uani 0.236(11) 1 d D U P D 3
Cl10 Cl 0.581(2) 0.8164(14) 0.859(2) 0.113(5) Uani 0.236(11) 1 d D U P D 3
C5CC C 0.523(3) 0.846(5) 0.775(4) 0.113(5) Uani 0.236(11) 1 d D U P D 3
H5C1 H 0.4915 0.8784 0.7945 0.136 Uiso 0.236(11) 1 calc R U P D 3
H5C2 H 0.4797 0.8184 0.7529 0.136 Uiso 0.236(11) 1 calc R U P D 3
Cl9' Cl 0.575(3) 0.8732(17) 0.714(3) 0.113(5) Uani 0.264(11) 1 d D U P D 4
Cl1A Cl 0.4569(18) 0.8179(12) 0.814(2) 0.113(5) Uani 0.264(11) 1 d D U P D 4
C5C' C 0.542(6) 0.865(4) 0.816(3) 0.113(5) Uani 0.264(11) 1 d D U P D 4
H5C3 H 0.5913 0.8506 0.8524 0.136 Uiso 0.264(11) 1 calc R U P D 4
H5C4 H 0.5237 0.9008 0.8386 0.136 Uiso 0.264(11) 1 calc R U P D 4
C3 C 0.7162(7) 0.4557(6) 0.7395(8) 0.035(2) Uani 1 1 d . U . . .
Cl11 Cl 0.6698(18) 0.5264(19) 0.312(2) 0.223(7) Uani 0.470(12) 1 d D U P E 5
C6CC C 0.588(6) 0.477(4) 0.290(3) 0.223(7) Uani 0.470(12) 1 d D U P E 5
H6C1 H 0.6074 0.4404 0.3101 0.268 Uiso 0.470(12) 1 calc R U P E 5
H6C2 H 0.5350 0.4877 0.3178 0.268 Uiso 0.470(12) 1 calc R U P E 5
Cl12 Cl 0.5675(19) 0.4753(19) 0.183(2) 0.223(7) Uani 0.470(12) 1 d D U P E 5
Cl1B Cl 0.6522(15) 0.5025(17) 0.228(2) 0.223(7) Uani 0.530(12) 1 d D U P E 6
C6C' C 0.596(2) 0.527(5) 0.137(4) 0.223(7) Uani 0.530(12) 1 d D U P E 6
H6C3 H 0.6079 0.5663 0.1267 0.268 Uiso 0.530(12) 1 calc R U P E 6
H6C4 H 0.6108 0.5048 0.0870 0.268 Uiso 0.530(12) 1 calc R U P E 6
Cl1C Cl 0.4871(16) 0.5166(17) 0.1591(18) 0.223(7) Uani 0.530(12) 1 d D U P E 6
H5 H 0.946(9) 0.486(4) 0.664(5) 0.06(2) Uiso 1 1 d D . . . .
H7 H 0.907(7) 0.645(4) 0.635(7) 0.06(2) Uiso 1 1 d D . . . .
H6 H 0.874(6) 0.497(4) 0.588(7) 0.06(2) Uiso 1 1 d D . . . .
H8 H 0.829(8) 0.619(3) 0.681(8) 0.06(2) Uiso 1 1 d D . . . .

loop_
_atom_site_aniso_label
_atom_site_aniso_U_11
_atom_site_aniso_U_22
_atom_site_aniso_U_33
_atom_site_aniso_U_23
_atom_site_aniso_U_13
_atom_site_aniso_U_12
C4 0.021(4) 0.036(5) 0.044(5) 0.008(4) 0.000(4) 0.000(4)
C6 0.017(4) 0.034(5) 0.043(5) 0.006(4) 0.000(3) 0.006(4)
C7 0.020(4) 0.036(5) 0.045(4) 0.003(4) 0.002(3) 0.008(4)
C8 0.029(4) 0.040(5) 0.049(5) -0.003(4) 0.004(4) 0.001(4)
C9 0.014(4) 0.034(5) 0.050(5) 0.006(4) 0.000(3) 0.005(4)
C11 0.019(4) 0.028(5) 0.046(4) 0.008(4) 0.002(3) -0.004(4)
C12 0.018(4) 0.024(5) 0.046(4) 0.009(4) 0.001(3) -0.002(4)
C13 0.021(4) 0.028(5) 0.046(4) 0.007(4) 0.007(3) -0.006(4)
C14 0.026(4) 0.031(6) 0.040(4) 0.007(4) 0.002(3) 0.000(4)
C16 0.023(4) 0.023(5) 0.053(6) 0.003(4) -0.003(4) -0.005(3)
C17 0.019(4) 0.025(5) 0.050(5) 0.002(4) -0.004(4) -0.003(3)
C18 0.024(4) 0.030(5) 0.048(6) 0.007(4) -0.001(4) -0.001(4)
C19 0.020(4) 0.032(5) 0.050(5) 0.005(4) -0.005(4) -0.002(4)
C21 0.022(5) 0.031(5) 0.056(6) 0.009(4) 0.006(4) 0.003(4)
C22 0.022(5) 0.035(5) 0.064(6) 0.005(5) 0.013(4) 0.004(4)
C23 0.033(6) 0.033(6) 0.072(7) 0.006(5) 0.010(5) 0.004(5)
C24 0.044(7) 0.042(7) 0.076(7) 0.009(5) 0.005(5) 0.010(5)
C25 0.040(6) 0.042(6) 0.067(7) 0.013(5) -0.003(5) 0.008(5)
C26 0.040(6) 0.041(6) 0.062(6) 0.010(5) -0.003(5) 0.008(5)
C10 0.017(4) 0.028(5) 0.051(5) 0.005(4) -0.001(4) 0.001(4)
C27 0.022(4) 0.029(5) 0.044(6) 0.004(4) -0.004(4) -0.005(3)
C28 0.038(5) 0.031(5) 0.054(7) 0.001(5) -0.002(5) -0.002(4)
C29 0.061(7) 0.029(6) 0.100(12) 0.001(6) 0.013(8) -0.005(5)
C30 0.064(7) 0.041(7) 0.124(15) 0.006(7) 0.023(9) -0.014(6)
C31 0.041(6) 0.046(6) 0.089(11) 0.003(6) 0.010(7) -0.017(5)
C32 0.034(5) 0.042(6) 0.059(7) 0.003(5) 0.009(5) -0.006(4)
C15 0.022(4) 0.029(5) 0.048(5) 0.006(4) 0.003(3) -0.004(4)
C33 0.029(5) 0.032(5) 0.052(5) 0.001(4) -0.004(4) -0.003(4)
C34 0.034(6) 0.032(5) 0.053(6) 0.002(4) -0.003(5) -0.001(4)
C35 0.087(11) 0.039(7) 0.060(7) -0.002(5) -0.004(6) 0.003(7)
C36 0.117(14) 0.035(7) 0.066(7) -0.006(6) -0.025(8) 0.007(8)
C37 0.129(16) 0.039(7) 0.065(8) -0.006(6) -0.026(8) 0.013(8)
C38 0.056(8) 0.028(6) 0.060(6) 0.002(5) -0.016(5) -0.001(5)
C20 0.021(4) 0.030(5) 0.050(5) 0.005(4) -0.005(4) -0.009(4)
C39 0.030(4) 0.039(5) 0.044(6) 0.007(5) 0.004(4) 0.001(4)
C40 0.031(4) 0.038(6) 0.047(7) 0.008(5) 0.004(4) 0.000(4)
C41 0.038(5) 0.042(6) 0.056(8) 0.006(5) 0.007(5) 0.007(4)
C42 0.042(5) 0.040(6) 0.060(8) 0.005(5) 0.008(5) 0.011(4)
C43 0.052(5) 0.044(6) 0.043(7) -0.003(5) 0.012(5) 0.005(5)
C44 0.041(5) 0.042(5) 0.051(7) 0.000(5) 0.007(5) -0.001(4)
N1 0.020(4) 0.031(5) 0.043(4) 0.008(4) 0.005(3) 0.000(3)
C45 0.027(4) 0.037(5) 0.049(5) 0.002(4) 0.000(3) 0.000(4)
C46 0.024(4) 0.029(5) 0.049(5) -0.002(4) 0.003(4) 0.007(4)
C47 0.028(4) 0.042(6) 0.050(5) 0.002(5) 0.002(4) -0.003(4)
C48 0.032(5) 0.044(6) 0.053(6) 0.004(5) -0.002(4) -0.001(4)
C49 0.027(5) 0.042(5) 0.050(5) 0.005(4) 0.002(4) 0.001(4)
Fe1 0.0234(8) 0.0386(11) 0.0465(10) 0.0001(9) 0.0043(7) 0.0024(8)
C50 0.036(5) 0.056(7) 0.074(7) -0.012(5) 0.001(4) 0.018(5)
C51 0.046(6) 0.052(6) 0.055(6) -0.008(5) 0.006(5) 0.015(5)
C52 0.036(5) 0.059(6) 0.051(6) -0.011(5) 0.014(4) 0.007(4)
C53 0.039(6) 0.071(7) 0.057(6) -0.006(5) 0.014(4) 0.006(5)
C54 0.032(5) 0.069(8) 0.077(7) -0.005(6) 0.010(4) 0.008(5)
N2 0.021(4) 0.039(5) 0.042(4) 0.004(4) 0.002(3) 0.002(4)
C55 0.025(4) 0.032(5) 0.046(5) 0.008(4) 0.000(4) 0.000(4)
C56 0.021(4) 0.044(6) 0.052(5) 0.011(4) 0.002(4) 0.001(4)
C57 0.025(5) 0.046(6) 0.057(6) 0.013(4) 0.005(4) 0.002(4)
C58 0.029(5) 0.036(5) 0.066(6) 0.010(4) 0.006(4) 0.003(4)
C59 0.027(5) 0.036(5) 0.058(5) 0.006(4) 0.001(4) -0.002(4)
Fe2 0.0205(8) 0.0344(11) 0.0465(10) 0.0066(9) 0.0018(7) -0.0003(7)
C60 0.033(5) 0.042(5) 0.057(6) 0.000(5) 0.004(4) 0.002(4)
C61 0.032(5) 0.053(6) 0.059(6) -0.005(5) 0.001(4) 0.004(4)
C62 0.030(5) 0.056(7) 0.053(5) 0.003(5) 0.006(4) 0.005(5)
C63 0.030(5) 0.048(6) 0.061(6) 0.010(5) 0.003(4) 0.003(4)
C64 0.023(4) 0.048(6) 0.054(6) 0.004(5) 0.003(4) 0.002(4)
N3 0.021(4) 0.034(5) 0.043(4) 0.007(4) -0.001(3) -0.001(4)
C70 0.067(12) 0.111(14) 0.080(10) 0.024(9) -0.003(8) 0.039(10)
C71 0.071(13) 0.108(12) 0.090(12) 0.021(9) -0.005(9) 0.042(9)
C72 0.070(11) 0.115(14) 0.086(13) 0.017(9) -0.003(9) 0.042(10)
C73 0.059(9) 0.120(16) 0.093(13) 0.016(10) -0.003(8) 0.043(9)
C74 0.063(11) 0.121(16) 0.084(11) 0.020(9) -0.008(8) 0.037(10)
C65 0.034(7) 0.076(11) 0.047(7) 0.010(6) 0.005(6) 0.017(7)
C66 0.039(8) 0.080(13) 0.054(8) 0.005(7) 0.003(6) 0.025(7)
C67 0.035(9) 0.096(14) 0.051(8) 0.011(7) 0.001(6) 0.023(8)
C68 0.032(9) 0.097(12) 0.054(9) 0.014(7) 0.002(7) 0.022(8)
C69 0.034(9) 0.089(11) 0.048(10) 0.015(7) -0.001(7) 0.015(7)
Fe3 0.040(4) 0.102(9) 0.048(4) 0.012(5) 0.004(3) 0.034(5)
C65' 0.027(6) 0.031(8) 0.043(7) 0.002(5) 0.006(5) 0.007(5)
C66' 0.027(7) 0.034(8) 0.047(7) -0.002(6) 0.010(5) 0.010(6)
C67' 0.024(8) 0.049(9) 0.040(7) 0.002(6) 0.006(5) 0.003(6)
C68' 0.024(8) 0.048(9) 0.050(8) 0.004(6) 0.003(6) 0.006(6)
C69' 0.026(7) 0.038(7) 0.040(8) 0.004(6) -0.002(6) 0.003(5)
Fe3' 0.024(3) 0.038(3) 0.047(3) 0.000(2) 0.007(2) 0.008(2)
C70' 0.030(9) 0.065(11) 0.055(7) 0.005(6) 0.007(6) 0.025(7)
C71' 0.047(10) 0.061(9) 0.061(9) 0.004(7) 0.007(7) 0.022(7)
C72' 0.040(8) 0.070(10) 0.066(10) 0.001(7) 0.008(7) 0.023(7)
C73' 0.030(7) 0.070(11) 0.060(9) 0.004(8) 0.003(6) 0.018(6)
C74' 0.037(8) 0.070(11) 0.057(8) 0.006(7) 0.000(6) 0.013(7)
N4 0.016(3) 0.032(5) 0.059(5) 0.009(4) -0.003(3) 0.001(3)
C75 0.027(4) 0.041(5) 0.044(5) -0.001(4) 0.004(3) 0.001(4)
C76 0.024(4) 0.050(6) 0.034(5) -0.006(4) 0.002(3) -0.001(4)
C77 0.034(5) 0.053(6) 0.053(6) -0.011(5) 0.001(4) -0.003(4)
C78 0.043(5) 0.050(6) 0.065(7) -0.013(5) 0.008(5) -0.001(4)
C79 0.033(4) 0.043(5) 0.057(6) -0.002(5) 0.005(4) 0.001(4)
Fe4 0.0433(11) 0.0551(15) 0.0455(11) -0.0102(11) 0.0027(9) 0.0058(10)
C80 0.080(7) 0.076(7) 0.047(6) 0.002(5) 0.002(5) 0.012(6)
C81 0.074(7) 0.078(8) 0.053(7) 0.006(6) -0.002(5) 0.017(6)
C82 0.083(7) 0.083(9) 0.064(7) 0.001(6) -0.014(5) 0.012(6)
C83 0.099(9) 0.094(9) 0.056(6) -0.011(6) -0.004(5) 0.012(7)
C84 0.092(8) 0.084(9) 0.052(6) 0.004(6) 0.008(6) 0.014(6)
O1 0.037(4) 0.034(5) 0.057(5) 0.003(4) -0.005(4) 0.002(4)
C85 0.020(4) 0.023(5) 0.051(5) -0.001(4) -0.002(3) -0.005(3)
C86 0.023(4) 0.030(5) 0.052(5) 0.007(4) -0.002(4) 0.003(4)
C87 0.032(5) 0.036(6) 0.050(5) 0.002(4) 0.000(4) 0.005(4)
C88 0.024(4) 0.029(5) 0.050(5) -0.002(4) 0.001(4) -0.003(4)
C89 0.025(4) 0.035(6) 0.049(5) 0.004(4) 0.001(4) -0.003(4)
Fe5 0.0192(7) 0.0291(10) 0.0479(10) 0.0029(9) 0.0002(7) -0.0012(7)
C90 0.030(4) 0.034(6) 0.073(6) 0.008(5) -0.005(4) -0.011(4)
C91 0.027(4) 0.031(6) 0.068(6) 0.009(5) 0.000(4) -0.004(4)
C92 0.036(5) 0.033(5) 0.056(5) 0.004(4) 0.000(4) -0.005(4)
C93 0.034(5) 0.032(5) 0.065(6) 0.002(4) -0.001(4) -0.003(4)
C94 0.040(5) 0.036(6) 0.064(6) 0.003(5) -0.009(4) -0.007(4)
O2 0.023(4) 0.041(5) 0.067(6) 0.010(5) 0.000(4) 0.001(4)
C95 0.019(4) 0.040(6) 0.050(5) -0.002(4) -0.002(3) -0.008(4)
C96 0.028(4) 0.048(6) 0.052(5) 0.003(5) -0.002(4) -0.001(4)
C97 0.042(5) 0.047(6) 0.049(5) 0.001(5) -0.003(4) 0.001(5)
C98 0.042(6) 0.046(6) 0.053(6) 0.003(4) 0.006(4) 0.000(4)
C99 0.031(5) 0.041(5) 0.051(5) 0.006(4) 0.004(4) -0.003(4)
Fe6 0.0255(8) 0.0426(12) 0.0486(11) 0.0062(10) 0.0051(8) 0.0002(8)
C100 0.039(6) 0.052(6) 0.076(7) 0.011(5) 0.005(5) -0.006(5)
C101 0.041(5) 0.058(7) 0.061(6) 0.018(5) 0.001(4) -0.004(5)
C102 0.038(5) 0.061(7) 0.062(6) 0.015(5) -0.003(4) -0.001(5)
C103 0.030(5) 0.053(7) 0.055(6) 0.011(5) 0.000(4) -0.005(4)
C104 0.030(5) 0.057(6) 0.073(6) 0.005(5) 0.003(4) -0.014(5)
C5 0.020(4) 0.032(5) 0.043(5) 0.005(4) 0.001(4) 0.002(3)
C105 0.022(4) 0.028(5) 0.049(5) 0.005(4) -0.001(4) -0.004(3)
C106 0.027(4) 0.033(5) 0.060(6) 0.011(5) 0.006(4) -0.003(4)
C107 0.027(4) 0.034(5) 0.047(5) 0.004(4) -0.004(4) -0.005(4)
C108 0.032(5) 0.039(6) 0.061(5) 0.005(4) 0.004(4) -0.005(4)
C109 0.029(5) 0.031(5) 0.062(6) 0.000(4) 0.001(4) -0.003(4)
Fe7 0.0257(8) 0.0283(10) 0.0573(12) 0.0056(9) -0.0034(8) -0.0037(8)
C110 0.063(6) 0.038(6) 0.071(6) 0.008(5) -0.016(5) -0.006(5)
C111 0.062(7) 0.037(6) 0.064(6) 0.005(5) -0.013(5) -0.005(5)
C112 0.043(6) 0.041(6) 0.081(7) 0.009(5) -0.019(5) -0.009(4)
C113 0.031(5) 0.047(6) 0.080(7) 0.011(5) -0.012(5) -0.011(4)
C114 0.048(5) 0.043(6) 0.079(7) 0.010(5) -0.019(5) -0.009(5)
C2 0.023(4) 0.037(5) 0.043(5) 0.005(4) 0.006(3) 0.000(4)
C115 0.024(4) 0.034(5) 0.043(5) 0.006(4) 0.001(3) 0.002(3)
C116 0.024(4) 0.036(5) 0.044(5) 0.007(4) 0.002(4) 0.003(4)
C117 0.027(4) 0.038(6) 0.053(6) 0.007(4) 0.001(4) 0.001(4)
C118 0.030(5) 0.037(5) 0.052(6) 0.007(4) -0.002(4) 0.004(4)
C119 0.033(5) 0.036(5) 0.045(5) 0.003(4) -0.003(4) 0.001(4)
Fe8 0.0232(8) 0.0311(10) 0.0463(10) 0.0044(9) -0.0024(7) 0.0004(8)
C120 0.059(6) 0.054(6) 0.055(6) 0.003(5) 0.000(5) -0.014(5)
C121 0.050(5) 0.055(7) 0.048(6) 0.009(5) -0.007(4) -0.015(5)
C122 0.041(5) 0.044(6) 0.044(6) 0.010(5) -0.002(4) -0.003(4)
C123 0.045(5) 0.048(6) 0.046(6) 0.007(5) 0.000(4) -0.008(5)
C124 0.051(6) 0.052(6) 0.048(6) 0.001(5) 0.001(4) -0.004(5)
C3CC 0.079(6) 0.092(10) 0.085(7) -0.027(7) 0.005(5) -0.010(6)
Cl6 0.079(6) 0.092(10) 0.085(7) -0.027(7) 0.005(5) -0.010(6)
Cl5 0.079(6) 0.092(10) 0.085(7) -0.027(7) 0.005(5) -0.010(6)
C3C' 0.079(6) 0.092(10) 0.085(7) -0.027(7) 0.005(5) -0.010(6)
Cl6' 0.079(6) 0.092(10) 0.085(7) -0.027(7) 0.005(5) -0.010(6)
Cl5' 0.079(6) 0.092(10) 0.085(7) -0.027(7) 0.005(5) -0.010(6)
C1CC 0.12(2) 0.26(2) 0.174(17) -0.074(16) -0.009(16) 0.009(17)
Cl1 0.080(4) 0.220(11) 0.147(6) -0.047(7) 0.003(4) 0.014(5)
Cl2 0.132(7) 0.272(16) 0.207(11) -0.099(11) 0.015(7) -0.001(9)
C2CC 0.243(11) 0.151(8) 0.114(5) 0.002(6) -0.047(6) 0.006(8)
Cl3 0.243(11) 0.151(8) 0.114(5) 0.002(6) -0.047(6) 0.006(8)
Cl4 0.243(11) 0.151(8) 0.114(5) 0.002(6) -0.047(6) 0.006(8)
C2C' 0.243(11) 0.151(8) 0.114(5) 0.002(6) -0.047(6) 0.006(8)
Cl3' 0.243(11) 0.151(8) 0.114(5) 0.002(6) -0.047(6) 0.006(8)
Cl4' 0.243(11) 0.151(8) 0.114(5) 0.002(6) -0.047(6) 0.006(8)
C4CC 0.099(18) 0.23(3) 0.19(2) 0.007(17) 0.029(16) -0.062(19)
Cl7 0.39(3) 0.33(3) 0.316(19) -0.06(2) -0.07(2) 0.01(3)
Cl8 0.283(18) 0.243(18) 0.227(14) 0.013(13) -0.009(12) -0.118(15)
C1 0.019(4) 0.037(5) 0.045(5) 0.005(4) 0.003(4) 0.004(4)
Cl9 0.107(10) 0.090(9) 0.143(13) -0.026(9) 0.007(8) -0.005(7)
Cl10 0.107(10) 0.090(9) 0.143(13) -0.026(9) 0.007(8) -0.005(7)
C5CC 0.107(10) 0.090(9) 0.143(13) -0.026(9) 0.007(8) -0.005(7)
Cl9' 0.107(10) 0.090(9) 0.143(13) -0.026(9) 0.007(8) -0.005(7)
Cl1A 0.107(10) 0.090(9) 0.143(13) -0.026(9) 0.007(8) -0.005(7)
C5C' 0.107(10) 0.090(9) 0.143(13) -0.026(9) 0.007(8) -0.005(7)
C3 0.027(4) 0.032(5) 0.045(5) 0.005(4) 0.002(4) -0.002(4)
Cl11 0.150(9) 0.30(2) 0.217(14) -0.066(15) 0.021(9) 0.021(12)
C6CC 0.150(9) 0.30(2) 0.217(14) -0.066(15) 0.021(9) 0.021(12)
Cl12 0.150(9) 0.30(2) 0.217(14) -0.066(15) 0.021(9) 0.021(12)
Cl1B 0.150(9) 0.30(2) 0.217(14) -0.066(15) 0.021(9) 0.021(12)
C6C' 0.150(9) 0.30(2) 0.217(14) -0.066(15) 0.021(9) 0.021(12)
Cl1C 0.150(9) 0.30(2) 0.217(14) -0.066(15) 0.021(9) 0.021(12)

loop_
_atom_type_symbol
_atom_type_description
_atom_type_scat_dispersion_real
_atom_type_scat_dispersion_imag
_atom_type_scat_source
C C 0.0181 0.0091 'International Tables Vol C Tables 4.2.6.8 and 6.1.1.4'
N N 0.0311 0.0180 'International Tables Vol C Tables 4.2.6.8 and 6.1.1.4'
Fe Fe -1.1336 3.1974 'International Tables Vol C Tables 4.2.6.8 and 6.1.1.4'
Cl Cl 0.3639 0.7018 'International Tables Vol C Tables 4.2.6.8 and 6.1.1.4'
O O 0.0492 0.0322 'International Tables Vol C Tables 4.2.6.8 and 6.1.1.4'
H H 0.0000 0.0000 'International Tables Vol C Tables 4.2.6.8 and 6.1.1.4'

loop_
_geom_angle_atom_site_label_1
_geom_angle_atom_site_label_2
_geom_angle_atom_site_label_3
_geom_angle
C5 C4 N1 115.8(11)
C5 C4 C3 132.5(12)
N1 C4 C3 110.2(10)
N2 C6 C7 113.8(11)
N2 C6 C5 114.3(11)
C7 C6 C5 131.9(10)
C8 C7 C6 104.6(10)
C8 C7 C65' 133.6(14)
C6 C7 C65' 121.8(13)
C8 C7 C65 132.1(17)
C6 C7 C65 123.3(16)
C7 C8 C9 105.8(11)
C7 C8 C75 132.9(11)
C9 C8 C75 121.3(10)
C10 C9 N2 117.0(12)
C10 C9 C8 131.5(13)
N2 C9 C8 110.9(10)
N3 C11 C12 113.0(11)
N3 C11 C10 118.0(11)
C12 C11 C10 128.8(10)
C13 C12 C11 105.3(10)
C13 C12 C85 133.9(11)
C11 C12 C85 120.8(10)
C12 C13 C14 106.4(10)
C12 C13 C95 134.1(10)
C14 C13 C95 119.5(10)
C15 C14 N3 116.8(10)
C15 C14 C13 133.5(12)
N3 C14 C13 108.6(10)
N4 C16 C15 117.2(11)
N4 C16 C17 114.6(10)
C15 C16 C17 128.2(11)
C18 C17 C105 131.1(11)
C18 C17 C16 102.3(10)
C105 C17 C16 126.4(10)
C17 C18 C19 106.2(10)
C17 C18 C115 131.1(11)
C19 C18 C115 122.3(9)
C20 C19 N4 117.9(12)
C20 C19 C18 130.7(12)
N4 C19 C18 110.4(10)
C22 C21 C26 120.0
C22 C21 C5 119.0(7)
C26 C21 C5 120.9(7)
C21 C22 C23 120.0
C21 C22 H22 120.0
C23 C22 H22 120.0
C24 C23 C22 120.0
C24 C23 H23 120.0
C22 C23 H23 120.0
C25 C24 C23 120.0
C25 C24 H24 120.0
C23 C24 H24 120.0
C24 C25 C26 120.0
C24 C25 H25 120.0
C26 C25 H25 120.0
C25 C26 C21 120.0
C25 C26 H26 120.0
C21 C26 H26 120.0
C9 C10 C27 129.0(12)
C9 C10 C11 117.7(11)
C27 C10 C11 112.0(10)
C28 C27 C32 120.0
C28 C27 C10 118.8(6)
C32 C27 C10 120.9(6)
C29 C28 C27 120.0
C29 C28 H28 120.0
C27 C28 H28 120.0
C28 C29 C30 120.0
C28 C29 H29 120.0
C30 C29 H29 120.0
C31 C30 C29 120.0
C31 C30 H30 120.0
C29 C30 H30 120.0
C30 C31 C32 120.0
C30 C31 H31 120.0
C32 C31 H31 120.0
C31 C32 C27 120.0
C31 C32 H32 120.0
C27 C32 H32 120.0
C14 C15 C16 117.4(12)
C14 C15 C33 124.9(11)
C16 C15 C33 116.4(10)
C34 C33 C38 120.0
C34 C33 C15 118.6(7)
C38 C33 C15 121.4(7)
C33 C34 C35 120.0
C33 C34 H34 120.0
C35 C34 H34 120.0
C36 C35 C34 120.0
C36 C35 H35 120.0
C34 C35 H35 120.0
C37 C36 C35 120.0
C37 C36 H36 120.0
C35 C36 H36 120.0
C36 C37 C38 120.0
C36 C37 H37 120.0
C38 C37 H37 120.0
C37 C38 C33 120.0
C37 C38 H38 120.0
C33 C38 H38 120.0
C19 C20 C39 126.7(11)
C19 C20 C1 118.7(11)
C39 C20 C1 113.6(10)
C40 C39 C44 120.0
C40 C39 C20 120.5(6)
C44 C39 C20 119.4(6)
C39 C40 C41 120.0
C39 C40 H40 120.0
C41 C40 H40 120.0
C42 C41 C40 120.0
C42 C41 H41 120.0
C40 C41 H41 120.0
C41 C42 C43 120.0
C41 C42 H42 120.0
C43 C42 H42 120.0
C42 C43 C44 120.0
C42 C43 H43 120.0
C44 C43 H43 120.0
C43 C44 C39 120.0
C43 C44 H44 120.0
C39 C44 H44 120.0
C1 N1 C4 104.6(10)
C49 C45 C46 108.0
C49 C45 C2 122.6(7)
C46 C45 C2 129.4(7)
C49 C45 Fe1 69.7(4)
C46 C45 Fe1 70.0(3)
C2 C45 Fe1 127.7(7)
C47 C46 C45 108.0
C47 C46 Fe1 70.2(4)
C45 C46 Fe1 68.9(4)
C47 C46 H46 126.0
C45 C46 H46 126.0
Fe1 C46 H46 126.4
C46 C47 C48 108.0
C46 C47 Fe1 69.0(4)
C48 C47 Fe1 69.5(4)
C46 C47 H47 126.0
C48 C47 H47 126.0
Fe1 C47 H47 127.0
C49 C48 C47 108.0
C49 C48 Fe1 68.9(4)
C47 C48 Fe1 69.8(3)
C49 C48 H48 126.0
C47 C48 H48 126.0
Fe1 C48 H48 126.9
C48 C49 C45 108.0
C48 C49 Fe1 70.3(4)
C45 C49 Fe1 69.1(4)
C48 C49 H49 126.0
C45 C49 H49 126.0
Fe1 C49 H49 126.2
C45 Fe1 C49 41.16(18)
C45 Fe1 C46 41.09(17)
C49 Fe1 C46 69.0(2)
C45 Fe1 C48 69.0(2)
C49 Fe1 C48 40.88(18)
C46 Fe1 C48 68.7(2)
C45 Fe1 C47 68.9(2)
C49 Fe1 C47 68.7(2)
C46 Fe1 C47 40.77(15)
C48 Fe1 C47 40.64(16)
C45 Fe1 C53 151.7(4)
C49 Fe1 C53 116.8(4)
C46 Fe1 C53 165.1(4)
C48 Fe1 C53 106.1(4)
C47 Fe1 C53 126.5(4)
C45 Fe1 C54 117.7(4)
C49 Fe1 C54 104.8(4)
C46 Fe1 C54 153.9(4)
C48 Fe1 C54 124.1(4)
C47 Fe1 C54 162.4(4)
C53 Fe1 C54 40.50(18)
C45 Fe1 C52 166.0(4)
C49 Fe1 C52 152.4(4)
C46 Fe1 C52 128.9(4)
C48 Fe1 C52 119.7(4)
C47 Fe1 C52 109.7(3)
C53 Fe1 C52 40.45(18)
C54 Fe1 C52 68.0(2)
C45 Fe1 C50 107.5(3)
C49 Fe1 C50 124.8(4)
C46 Fe1 C50 121.2(4)
C48 Fe1 C50 161.8(4)
C47 Fe1 C50 156.4(4)
C53 Fe1 C50 68.0(2)
C54 Fe1 C50 40.41(17)
C52 Fe1 C50 67.8(2)
C45 Fe1 C51 127.8(4)
C49 Fe1 C51 163.6(4)
C46 Fe1 C51 110.6(3)
C48 Fe1 C51 155.4(4)
C47 Fe1 C51 122.5(4)
C53 Fe1 C51 67.9(2)
C54 Fe1 C51 67.9(2)
C52 Fe1 C51 40.32(18)
C50 Fe1 C51 40.29(18)
C51 C50 C54 108.0
C51 C50 Fe1 70.0(4)
C54 C50 Fe1 69.5(4)
C51 C50 H50 126.0
C54 C50 H50 126.0
Fe1 C50 H50 126.1
C50 C51 C52 108.0
C50 C51 Fe1 69.7(4)
C52 C51 Fe1 69.6(4)
C50 C51 H51 126.0
C52 C51 H51 126.0
Fe1 C51 H51 126.2
C53 C52 C51 108.0
C53 C52 Fe1 69.5(4)
C51 C52 Fe1 70.1(4)
C53 C52 H52 126.0
C51 C52 H52 126.0
Fe1 C52 H52 126.0
C52 C53 C54 108.0
C52 C53 Fe1 70.0(4)
C54 C53 Fe1 69.8(4)
C52 C53 H53 126.0
C54 C53 H53 126.0
Fe1 C53 H53 125.7
C50 C54 C53 108.0
C50 C54 Fe1 70.1(4)
C53 C54 Fe1 69.7(4)
C50 C54 H54 126.0
C53 C54 H54 126.0
Fe1 C54 H54 125.8
C6 N2 C9 104.3(11)
C56 C55 C59 108.0
C56 C55 C3 122.8(8)
C59 C55 C3 129.2(8)
C56 C55 Fe2 68.2(3)
C59 C55 Fe2 71.9(3)
C3 C55 Fe2 126.7(7)
C55 C56 C57 108.0
C55 C56 Fe2 70.6(3)
C57 C56 Fe2 70.8(3)
C55 C56 H56 126.0
C57 C56 H56 126.0
Fe2 C56 H56 124.2
C58 C57 C56 108.0
C58 C57 Fe2 71.9(3)
C56 C57 Fe2 68.1(3)
C58 C57 H57 126.0
C56 C57 H57 126.0
Fe2 C57 H57 125.6
C57 C58 C59 108.0
C57 C58 Fe2 67.9(3)
C59 C58 Fe2 70.0(3)
C57 C58 H58 126.0
C59 C58 H58 126.0
Fe2 C58 H58 127.6
C55 C59 C58 108.0
C55 C59 Fe2 67.8(3)
C58 C59 Fe2 70.2(3)
C55 C59 H59 126.0
C58 C59 H59 126.0
Fe2 C59 H59 127.5
C56 Fe2 C55 41.17(15)
C56 Fe2 C60 122.8(4)
C55 Fe2 C60 108.9(3)
C56 Fe2 C61 103.2(3)
C55 Fe2 C61 119.8(4)
C60 Fe2 C61 40.77(17)
C56 Fe2 C57 41.12(15)
C55 Fe2 C57 68.67(18)
C60 Fe2 C57 158.5(4)
C61 Fe2 C57 120.5(4)
C56 Fe2 C64 161.9(4)
C55 Fe2 C64 128.2(3)
C60 Fe2 C64 40.51(16)
C61 Fe2 C64 68.1(2)
C57 Fe2 C64 156.9(4)
C56 Fe2 C62 116.8(3)
C55 Fe2 C62 153.6(4)
C60 Fe2 C62 68.1(2)
C61 Fe2 C62 40.48(17)
C57 Fe2 C62 104.1(3)
C64 Fe2 C62 67.61(19)
C56 Fe2 C63 153.1(4)
C55 Fe2 C63 165.2(4)
C60 Fe2 C63 67.8(2)
C61 Fe2 C63 67.8(2)
C57 Fe2 C63 120.0(3)
C64 Fe2 C63 40.07(15)
C62 Fe2 C63 40.05(16)
C56 Fe2 C59 68.28(19)
C55 Fe2 C59 40.26(15)
C60 Fe2 C59 125.2(3)
C61 Fe2 C59 157.5(4)
C57 Fe2 C59 67.6(2)
C64 Fe2 C59 113.4(3)
C62 Fe2 C59 162.1(4)
C63 Fe2 C59 128.9(3)
C56 Fe2 C58 68.23(19)
C55 Fe2 C58 67.7(2)
C60 Fe2 C58 160.4(4)
C61 Fe2 C58 158.3(4)
C57 Fe2 C58 40.20(16)
C64 Fe2 C58 125.4(3)
C62 Fe2 C58 124.0(4)
C63 Fe2 C58 110.3(3)
C59 Fe2 C58 39.72(16)
C64 C60 C61 108.0
C64 C60 Fe2 70.7(3)
C61 C60 Fe2 69.7(4)
C64 C60 H60 126.0
C61 C60 H60 126.0
Fe2 C60 H60 125.2
C62 C61 C60 108.0
C62 C61 Fe2 70.8(4)
C60 C61 Fe2 69.6(3)
C62 C61 H61 126.0
C60 C61 H61 126.0
Fe2 C61 H61 125.2
C61 C62 C63 108.0
C61 C62 Fe2 68.7(4)
C63 C62 Fe2 70.6(3)
C61 C62 H62 126.0
C63 C62 H62 126.0
Fe2 C62 H62 126.3
C64 C63 C62 108.0
C64 C63 Fe2 69.3(3)
C62 C63 Fe2 69.4(3)
C64 C63 H63 126.0
C62 C63 H63 126.0
Fe2 C63 H63 126.9
C60 C64 C63 108.0
C60 C64 Fe2 68.7(4)
C63 C64 Fe2 70.6(3)
C60 C64 H64 126.0
C63 C64 H64 126.0
Fe2 C64 H64 126.2
C11 N3 C14 105.5(10)
C74 C70 C71 108.0
C74 C70 Fe3 70.5(5)
C71 C70 Fe3 69.2(4)
C74 C70 H70 126.0
C71 C70 H70 126.0
Fe3 C70 H70 125.9
C70 C71 C72 108.0
C70 C71 Fe3 70.7(5)
C72 C71 Fe3 69.8(5)
C70 C71 H71 126.0
C72 C71 H71 126.0
Fe3 C71 H71 125.2
C73 C72 C71 108.0
C73 C72 Fe3 70.6(5)
C71 C72 Fe3 69.9(5)
C73 C72 H72 126.0
C71 C72 H72 126.0
Fe3 C72 H72 125.1
C72 C73 C74 108.0
C72 C73 Fe3 69.2(5)
C74 C73 Fe3 70.6(5)
C72 C73 H73 126.0
C74 C73 H73 126.0
Fe3 C73 H73 125.8
C70 C74 C73 108.0
C70 C74 Fe3 69.7(5)
C73 C74 Fe3 69.6(4)
C70 C74 H74 126.0
C73 C74 H74 126.0
Fe3 C74 H74 126.3
C66 C65 C69 108.0
C66 C65 C7 127(2)
C69 C65 C7 125(2)
C66 C65 Fe3 69.6(4)
C69 C65 Fe3 69.7(5)
C7 C65 Fe3 125.2(16)
C65 C66 C67 108.0
C65 C66 Fe3 69.7(5)
C67 C66 Fe3 69.7(4)
C65 C66 H66 126.0
C67 C66 H66 126.0
Fe3 C66 H66 126.2
C68 C67 C66 108.0
C68 C67 Fe3 69.7(5)
C66 C67 Fe3 69.6(5)
C68 C67 H67 126.0
C66 C67 H67 126.0
Fe3 C67 H67 126.2
C67 C68 C69 108.0
C67 C68 Fe3 69.6(4)
C69 C68 Fe3 69.7(5)
C67 C68 H68 126.0
C69 C68 H68 126.0
Fe3 C68 H68 126.3
C68 C69 C65 108.0
C68 C69 Fe3 69.6(4)
C65 C69 Fe3 69.6(5)
C68 C69 H69 126.0
C65 C69 H69 126.0
Fe3 C69 H69 126.3
C66 Fe3 C67 40.7(3)
C66 Fe3 C65 40.7(3)
C67 Fe3 C65 68.5(5)
C66 Fe3 C68 68.5(5)
C67 Fe3 C68 40.7(3)
C65 Fe3 C68 68.5(6)
C66 Fe3 C69 68.5(6)
C67 Fe3 C69 68.5(6)
C65 Fe3 C69 40.7(4)
C68 Fe3 C69 40.7(4)
C66 Fe3 C72 128.0(14)
C67 Fe3 C72 109.7(12)
C65 Fe3 C72 164.5(15)
C68 Fe3 C72 121.0(12)
C69 Fe3 C72 154.3(14)
C66 Fe3 C71 112.8(14)
C67 Fe3 C71 126.1(15)
C65 Fe3 C71 127.4(13)
C68 Fe3 C71 158.8(14)
C69 Fe3 C71 160.5(13)
C72 Fe3 C71 40.3(3)
C66 Fe3 C73 161.7(12)
C67 Fe3 C73 123.1(11)
C65 Fe3 C73 154.1(14)
C68 Fe3 C73 104.4(12)
C69 Fe3 C73 117.8(14)
C72 Fe3 C73 40.2(3)
C71 Fe3 C73 67.5(5)
C66 Fe3 C70 125.8(12)
C67 Fe3 C70 161.9(15)
C65 Fe3 C70 109.1(11)
C68 Fe3 C70 156.7(15)
C69 Fe3 C70 122.3(13)
C72 Fe3 C70 67.5(5)
C71 Fe3 C70 40.1(3)
C73 Fe3 C70 67.1(5)
C66 Fe3 C74 158.3(12)
C67 Fe3 C74 157.3(14)
C65 Fe3 C74 120.6(12)
C68 Fe3 C74 119.9(15)
C69 Fe3 C74 104.1(14)
C72 Fe3 C74 67.3(5)
C71 Fe3 C74 67.3(6)
C73 Fe3 C74 39.9(3)
C70 Fe3 C74 39.8(3)
C66' C65' C69' 108.0
C66' C65' C7 125.9(16)
C69' C65' C7 126.0(16)
C66' C65' Fe3' 69.9(4)
C69' C65' Fe3' 69.2(4)
C7 C65' Fe3' 129.4(13)
C65' C66' C67' 108.0
C65' C66' Fe3' 69.5(4)
C67' C66' Fe3' 69.4(4)
C65' C66' H66' 126.0
C67' C66' H66' 126.0
Fe3' C66' H66' 126.7
C66' C67' C68' 108.0
C66' C67' Fe3' 69.9(4)
C68' C67' Fe3' 69.2(4)
C66' C67' H67' 126.0
C68' C67' H67' 126.0
Fe3' C67' H67' 126.4
C69' C68' C67' 108.0
C69' C68' Fe3' 69.6(4)
C67' C68' Fe3' 69.9(4)
C69' C68' H68' 126.0
C67' C68' H68' 126.0
Fe3' C68' H68' 126.1
C68' C69' C65' 108.0
C68' C69' Fe3' 69.5(4)
C65' C69' Fe3' 70.0(4)
C68' C69' H69' 126.0
C65' C69' H69' 126.0
Fe3' C69' H69' 126.1
C73' Fe3' C72' 41.0(3)
C73' Fe3' C68' 105.7(8)
C72' Fe3' C68' 119.4(8)
C73' Fe3' C69' 121.9(9)
C72' Fe3' C69' 156.4(9)
C68' Fe3' C69' 40.9(3)
C73' Fe3' C67' 121.3(8)
C72' Fe3' C67' 104.5(8)
C68' Fe3' C67' 40.8(3)
C69' Fe3' C67' 68.7(4)
C73' Fe3' C65' 159.0(9)
C72' Fe3' C65' 159.6(9)
C68' Fe3' C65' 68.7(4)
C69' Fe3' C65' 40.8(3)
C67' Fe3' C65' 68.5(4)
C73' Fe3' C74' 40.9(3)
C72' Fe3' C74' 68.7(4)
C68' Fe3' C74' 123.9(9)
C69' Fe3' C74' 109.2(9)
C67' Fe3' C74' 159.1(9)
C65' Fe3' C74' 124.4(8)
C73' Fe3' C71' 68.7(4)
C72' Fe3' C71' 40.8(3)
C68' Fe3' C71' 155.4(9)
C69' Fe3' C71' 162.1(9)
C67' Fe3' C71' 120.2(9)
C65' Fe3' C71' 124.9(8)
C74' Fe3' C71' 68.4(4)
C73' Fe3' C66' 158.0(8)
C72' Fe3' C66' 121.8(9)
C68' Fe3' C66' 68.6(4)
C69' Fe3' C66' 68.6(4)
C67' Fe3' C66' 40.7(3)
C65' Fe3' C66' 40.6(3)
C74' Fe3' C66' 159.6(8)
C71' Fe3' C66' 107.2(8)
C73' Fe3' C70' 68.5(4)
C72' Fe3' C70' 68.5(4)
C68' Fe3' C70' 161.6(10)
C69' Fe3' C70' 126.2(9)
C67' Fe3' C70' 157.2(9)
C65' Fe3' C70' 110.1(7)
C74' Fe3' C70' 40.6(3)
C71' Fe3' C70' 40.5(3)
C66' Fe3' C70' 123.3(8)
C74' C70' C71' 108.0
C74' C70' Fe3' 69.2(4)
C71' C70' Fe3' 69.5(4)
C74' C70' H70' 126.0
C71' C70' H70' 126.0
Fe3' C70' H70' 126.9
C72' C71' C70' 108.0
C72' C71' Fe3' 69.0(4)
C70' C71' Fe3' 70.0(4)
C72' C71' H71' 126.0
C70' C71' H71' 126.0
Fe3' C71' H71' 126.6
C73' C72' C71' 108.0
C73' C72' Fe3' 69.4(4)
C71' C72' Fe3' 70.3(4)
C73' C72' H72' 126.0
C71' C72' H72' 126.0
Fe3' C72' H72' 125.9
C72' C73' C74' 108.0
C72' C73' Fe3' 69.6(4)
C74' C73' Fe3' 70.2(4)
C72' C73' H73' 126.0
C74' C73' H73' 126.0
Fe3' C73' H73' 125.8
C73' C74' C70' 108.0
C73' C74' Fe3' 69.0(4)
C70' C74' Fe3' 70.2(4)
C73' C74' H74' 126.0
C70' C74' H74' 126.0
Fe3' C74' H74' 126.4
C16 N4 C19 106.0(10)
C76 C75 C79 108.0
C76 C75 C8 120.6(7)
C79 C75 C8 130.6(7)
C76 C75 Fe4 69.3(4)
C79 C75 Fe4 70.2(4)
C8 C75 Fe4 133.4(8)
C75 C76 C77 108.0
C75 C76 Fe4 70.0(4)
C77 C76 Fe4 69.8(4)
C75 C76 H76 126.0
C77 C76 H76 126.0
Fe4 C76 H76 125.7
C78 C77 C76 108.0
C78 C77 Fe4 70.2(4)
C76 C77 Fe4 69.5(4)
C78 C77 H77 126.0
C76 C77 H77 126.0
Fe4 C77 H77 125.9
C77 C78 C79 108.0
C77 C78 Fe4 69.3(4)
C79 C78 Fe4 69.9(4)
C77 C78 H78 126.0
C79 C78 H78 126.0
Fe4 C78 H78 126.4
C78 C79 C75 108.0
C78 C79 Fe4 69.7(4)
C75 C79 Fe4 69.4(4)
C78 C79 H79 126.0
C75 C79 H79 126.0
Fe4 C79 H79 126.5
C81 Fe4 C80 41.1(2)
C81 Fe4 C82 41.0(2)
C80 Fe4 C82 68.9(3)
C81 Fe4 C76 103.2(4)
C80 Fe4 C76 119.3(4)
C82 Fe4 C76 120.2(4)
C81 Fe4 C77 114.8(4)
C80 Fe4 C77 151.8(5)
C82 Fe4 C77 102.2(4)
C76 Fe4 C77 40.71(18)
C81 Fe4 C84 68.8(3)
C80 Fe4 C84 40.8(2)
C82 Fe4 C84 68.5(3)
C76 Fe4 C84 157.1(5)
C77 Fe4 C84 162.2(5)
C81 Fe4 C75 124.4(4)
C80 Fe4 C75 110.1(4)
C82 Fe4 C75 159.0(5)
C76 Fe4 C75 40.65(17)
C77 Fe4 C75 68.3(2)
C84 Fe4 C75 125.4(5)
C81 Fe4 C83 68.7(3)
C80 Fe4 C83 68.6(3)
C82 Fe4 C83 40.6(2)
C76 Fe4 C83 158.2(5)
C77 Fe4 C83 122.8(5)
C84 Fe4 C83 40.5(2)
C75 Fe4 C83 160.0(5)
C81 Fe4 C78 150.7(5)
C80 Fe4 C78 167.2(4)
C82 Fe4 C78 117.6(5)
C76 Fe4 C78 68.3(2)
C77 Fe4 C78 40.5(2)
C84 Fe4 C78 129.0(5)
C75 Fe4 C78 68.1(2)
C83 Fe4 C78 108.5(5)
C81 Fe4 C79 163.9(5)
C80 Fe4 C79 130.1(4)
C82 Fe4 C79 155.1(5)
C76 Fe4 C79 68.2(2)
C77 Fe4 C79 68.1(3)
C84 Fe4 C79 113.6(4)
C75 Fe4 C79 40.45(17)
C83 Fe4 C79 124.2(5)
C78 Fe4 C79 40.38(19)
C81 C80 C84 108.0
C81 C80 Fe4 69.3(5)
C84 C80 Fe4 70.4(5)
C81 C80 H80 126.0
C84 C80 H80 126.0
Fe4 C80 H80 125.9
C80 C81 C82 108.0
C80 C81 Fe4 69.6(5)
C82 C81 Fe4 70.2(5)
C80 C81 H81 126.0
C82 C81 H81 126.0
Fe4 C81 H81 125.7
C83 C82 C81 108.0
C83 C82 Fe4 70.3(5)
C81 C82 Fe4 68.8(5)
C83 C82 H82 126.0
C81 C82 H82 126.0
Fe4 C82 H82 126.4
C82 C83 C84 108.0
C82 C83 Fe4 69.1(5)
C84 C83 Fe4 69.4(5)
C82 C83 H83 126.0
C84 C83 H83 126.0
Fe4 C83 H83 127.1
C83 C84 C80 108.0
C83 C84 Fe4 70.0(5)
C80 C84 Fe4 68.8(5)
C83 C84 H84 126.0
C80 C84 H84 126.0
Fe4 C84 H84 126.8
H5 O1 H6 106(5)
C89 C85 C86 108.0
C89 C85 C12 127.3(7)
C86 C85 C12 124.6(7)
C89 C85 Fe5 70.1(3)
C86 C85 Fe5 69.2(4)
C12 C85 Fe5 124.2(7)
C87 C86 C85 108.0
C87 C86 Fe5 69.8(3)
C85 C86 Fe5 69.9(3)
C87 C86 H86 126.0
C85 C86 H86 126.0
Fe5 C86 H86 125.9
C86 C87 C88 108.0
C86 C87 Fe5 69.3(3)
C88 C87 Fe5 70.2(3)
C86 C87 H87 126.0
C88 C87 H87 126.0
Fe5 C87 H87 126.2
C89 C88 C87 108.0
C89 C88 Fe5 69.7(3)
C87 C88 Fe5 69.1(4)
C89 C88 H88 126.0
C87 C88 H88 126.0
Fe5 C88 H88 126.7
C85 C89 C88 108.0
C85 C89 Fe5 69.2(3)
C88 C89 Fe5 69.7(3)
C85 C89 H89 126.0
C88 C89 H89 126.0
Fe5 C89 H89 126.7
C86 Fe5 C87 40.92(17)
C86 Fe5 C85 40.91(16)
C87 Fe5 C85 68.7(2)
C86 Fe5 C92 122.4(3)
C87 Fe5 C92 106.6(3)
C85 Fe5 C92 159.2(3)
C86 Fe5 C91 105.7(3)
C87 Fe5 C91 120.4(3)
C85 Fe5 C91 122.9(3)
C92 Fe5 C91 40.65(17)
C86 Fe5 C88 68.6(2)
C87 Fe5 C88 40.70(16)
C85 Fe5 C88 68.5(2)
C92 Fe5 C88 122.0(3)
C91 Fe5 C88 156.8(3)
C86 Fe5 C89 68.6(2)
C87 Fe5 C89 68.5(2)
C85 Fe5 C89 40.68(16)
C92 Fe5 C89 158.3(3)
C91 Fe5 C89 160.3(3)
C88 Fe5 C89 40.56(15)
C86 Fe5 C93 159.8(4)
C87 Fe5 C93 124.1(3)
C85 Fe5 C93 158.5(4)
C92 Fe5 C93 40.58(17)
C91 Fe5 C93 68.2(2)
C88 Fe5 C93 108.9(3)
C89 Fe5 C93 123.4(3)
C86 Fe5 C90 120.7(3)
C87 Fe5 C90 156.1(4)
C85 Fe5 C90 107.5(3)
C92 Fe5 C90 68.2(2)
C91 Fe5 C90 40.49(16)
C88 Fe5 C90 161.8(4)
C89 Fe5 C90 124.9(3)
C93 Fe5 C90 68.0(2)
C86 Fe5 C94 157.1(3)
C87 Fe5 C94 161.4(3)
C85 Fe5 C94 122.6(3)
C92 Fe5 C94 68.1(2)
C91 Fe5 C94 68.0(2)
C88 Fe5 C94 125.7(3)
C89 Fe5 C94 109.5(3)
C93 Fe5 C94 40.38(18)
C90 Fe5 C94 40.33(17)
C91 C90 C94 108.0
C91 C90 Fe5 69.3(4)
C94 C90 Fe5 70.0(4)
C91 C90 H90 126.0
C94 C90 H90 126.0
Fe5 C90 H90 126.3
C90 C91 C92 108.0
C90 C91 Fe5 70.2(4)
C92 C91 Fe5 69.5(4)
C90 C91 H91 126.0
C92 C91 H91 126.0
Fe5 C91 H91 125.8
C91 C92 C93 108.0
C91 C92 Fe5 69.8(3)
C93 C92 Fe5 70.1(4)
C91 C92 H92 126.0
C93 C92 H92 126.0
Fe5 C92 H92 125.7
C94 C93 C92 108.0
C94 C93 Fe5 70.2(4)
C92 C93 Fe5 69.3(4)
C94 C93 H93 126.0
C92 C93 H93 126.0
Fe5 C93 H93 126.1
C93 C94 C90 108.0
C93 C94 Fe5 69.4(4)
C90 C94 Fe5 69.7(3)
C93 C94 H94 126.0
C90 C94 H94 126.0
Fe5 C94 H94 126.4
H7 O2 H8 105(5)
C99 C95 C96 108.0
C99 C95 C13 129.7(7)
C96 C95 C13 122.3(7)
C99 C95 Fe6 70.7(4)
C96 C95 Fe6 68.3(4)
C13 C95 Fe6 126.7(7)
C95 C96 C97 108.0
C95 C96 Fe6 71.0(4)
C97 C96 Fe6 69.4(4)
C95 C96 H96 126.0
C97 C96 H96 126.0
Fe6 C96 H96 125.2
C96 C97 C98 108.0
C96 C97 Fe6 69.4(3)
C98 C97 Fe6 70.9(4)
C96 C97 H97 126.0
C98 C97 H97 126.0
Fe6 C97 H97 125.2
C99 C98 C97 108.0
C99 C98 Fe6 70.7(3)
C97 C98 Fe6 68.3(3)
C99 C98 H98 126.0
C97 C98 H98 126.0
Fe6 C98 H98 126.6
C95 C99 C98 108.0
C95 C99 Fe6 69.1(3)
C98 C99 Fe6 69.1(4)
C95 C99 H99 126.0
C98 C99 H99 126.0
Fe6 C99 H99 127.4
C97 Fe6 C96 41.18(17)
C97 Fe6 C101 103.5(4)
C96 Fe6 C101 118.4(4)
C97 Fe6 C102 120.4(4)
C96 Fe6 C102 155.2(4)
C101 Fe6 C102 40.60(18)
C97 Fe6 C100 119.4(4)
C96 Fe6 C100 104.1(4)
C101 Fe6 C100 40.58(19)
C102 Fe6 C100 68.2(2)
C97 Fe6 C103 158.3(4)
C96 Fe6 C103 160.4(4)
C101 Fe6 C103 68.2(2)
C102 Fe6 C103 40.54(17)
C100 Fe6 C103 68.1(2)
C97 Fe6 C104 156.9(4)
C96 Fe6 C104 122.2(4)
C101 Fe6 C104 68.2(3)
C102 Fe6 C104 68.2(2)
C100 Fe6 C104 40.5(2)
C103 Fe6 C104 40.47(18)
C97 Fe6 C98 40.80(19)
C96 Fe6 C98 68.7(2)
C101 Fe6 C98 121.9(4)
C102 Fe6 C98 108.5(4)
C100 Fe6 C98 156.7(4)
C103 Fe6 C98 125.4(4)
C104 Fe6 C98 161.7(4)
C97 Fe6 C95 68.7(2)
C96 Fe6 C95 40.78(15)
C101 Fe6 C95 155.7(4)
C102 Fe6 C95 163.0(4)
C100 Fe6 C95 121.8(4)
C103 Fe6 C95 126.9(3)
C104 Fe6 C95 109.6(3)
C98 Fe6 C95 68.0(2)
C97 Fe6 C99 68.2(2)
C96 Fe6 C99 68.2(2)
C101 Fe6 C99 159.9(4)
C102 Fe6 C99 126.5(4)
C100 Fe6 C99 159.5(4)
C103 Fe6 C99 112.4(3)
C104 Fe6 C99 126.3(4)
C98 Fe6 C99 40.22(18)
C95 Fe6 C99 40.21(16)
C104 C100 C101 108.0
C104 C100 Fe6 69.9(4)
C101 C100 Fe6 69.6(4)
C104 C100 H100 126.0
C101 C100 H100 126.0
Fe6 C100 H100 126.1
C102 C101 C100 108.0
C102 C101 Fe6 69.8(4)
C100 C101 Fe6 69.9(4)
C102 C101 H101 126.0
C100 C101 H101 126.0
Fe6 C101 H101 126.0
C103 C102 C101 108.0
C103 C102 Fe6 69.9(4)
C101 C102 Fe6 69.6(4)
C103 C102 H102 126.0
C101 C102 H102 126.0
Fe6 C102 H102 126.0
C102 C103 C104 108.0
C102 C103 Fe6 69.6(4)
C104 C103 Fe6 69.8(4)
C102 C103 H103 126.0
C104 C103 H103 126.0
Fe6 C103 H103 126.2
C100 C104 C103 108.0
C100 C104 Fe6 69.6(4)
C103 C104 Fe6 69.7(4)
C100 C104 H104 126.0
C103 C104 H104 126.0
Fe6 C104 H104 126.3
C4 C5 C21 126.3(11)
C4 C5 C6 120.0(12)
C21 C5 C6 112.7(9)
C106 C105 C109 108.0
C106 C105 C17 126.6(7)
C109 C105 C17 125.4(7)
C106 C105 Fe7 68.8(3)
C109 C105 Fe7 69.7(3)
C17 C105 Fe7 128.0(7)
C105 C106 C107 108.0
C105 C106 Fe7 70.5(3)
C107 C106 Fe7 68.8(3)
C105 C106 H106 126.0
C107 C106 H106 126.0
Fe7 C106 H106 126.2
C108 C107 C106 108.0
C108 C107 Fe7 69.9(4)
C106 C107 Fe7 70.2(3)
C108 C107 H107 126.0
C106 C107 H107 126.0
Fe7 C107 H107 125.5
C109 C108 C107 108.0
C109 C108 Fe7 70.6(3)
C107 C108 Fe7 69.0(3)
C109 C108 H108 126.0
C107 C108 H108 126.0
Fe7 C108 H108 126.0
C108 C109 C105 108.0
C108 C109 Fe7 68.7(3)
C105 C109 Fe7 69.9(3)
C108 C109 H109 126.0
C105 C109 H109 126.0
Fe7 C109 H109 126.9
C107 Fe7 C108 41.10(17)
C107 Fe7 C106 41.04(16)
C108 Fe7 C106 68.9(2)
C107 Fe7 C112 106.6(3)
C108 Fe7 C112 120.4(4)
C106 Fe7 C112 124.4(4)
C107 Fe7 C109 68.7(2)
C108 Fe7 C109 40.71(17)
C106 Fe7 C109 68.4(2)
C112 Fe7 C109 156.1(4)
C107 Fe7 C111 119.7(4)
C108 Fe7 C111 155.2(4)
C106 Fe7 C111 107.0(4)
C112 Fe7 C111 40.4(2)
C109 Fe7 C111 162.5(4)
C107 Fe7 C105 68.7(2)
C108 Fe7 C105 68.4(2)
C106 Fe7 C105 40.61(16)
C112 Fe7 C105 161.8(4)
C109 Fe7 C105 40.42(16)
C111 Fe7 C105 125.3(4)
C107 Fe7 C113 124.8(4)
C108 Fe7 C113 108.0(4)
C106 Fe7 C113 161.7(4)
C112 Fe7 C113 40.37(18)
C109 Fe7 C113 121.8(4)
C111 Fe7 C113 67.8(2)
C105 Fe7 C113 156.6(4)
C107 Fe7 C110 155.1(4)
C108 Fe7 C110 162.9(4)
C106 Fe7 C110 120.6(4)
C112 Fe7 C110 67.8(3)
C109 Fe7 C110 126.2(4)
C111 Fe7 C110 40.3(2)
C105 Fe7 C110 108.6(4)
C113 Fe7 C110 67.7(2)
C107 Fe7 C114 162.3(4)
C108 Fe7 C114 125.9(4)
C106 Fe7 C114 156.0(4)
C112 Fe7 C114 67.7(2)
C109 Fe7 C114 109.2(4)
C111 Fe7 C114 67.7(3)
C105 Fe7 C114 121.9(3)
C113 Fe7 C114 40.20(17)
C110 Fe7 C114 40.18(19)
C114 C110 C111 108.0
C114 C110 Fe7 70.1(4)
C111 C110 Fe7 69.5(4)
C114 C110 H110 126.0
C111 C110 H110 126.0
Fe7 C110 H110 126.0
C112 C111 C110 108.0
C112 C111 Fe7 69.7(4)
C110 C111 Fe7 70.2(4)
C112 C111 H111 126.0
C110 C111 H111 126.0
Fe7 C111 H111 125.6
C111 C112 C113 108.0
C111 C112 Fe7 69.8(4)
C113 C112 Fe7 70.2(4)
C111 C112 H112 126.0
C113 C112 H112 126.0
Fe7 C112 H112 125.6
C112 C113 C114 108.0
C112 C113 Fe7 69.5(4)
C114 C113 Fe7 70.2(4)
C112 C113 H113 126.0
C114 C113 H113 126.0
Fe7 C113 H113 125.9
C110 C114 C113 108.0
C110 C114 Fe7 69.7(4)
C113 C114 Fe7 69.6(4)
C110 C114 H114 126.0
C113 C114 H114 126.0
Fe7 C114 H114 126.2
C3 C2 C1 105.9(11)
C3 C2 C45 132.7(12)
C1 C2 C45 121.4(11)
C116 C115 C119 108.0
C116 C115 C18 121.1(7)
C119 C115 C18 130.2(7)
C116 C115 Fe8 69.5(3)
C119 C115 Fe8 69.7(4)
C18 C115 Fe8 134.0(7)
C115 C116 C117 108.0
C115 C116 Fe8 70.3(3)
C117 C116 Fe8 69.3(4)
C115 C116 H116 126.0
C117 C116 H116 126.0
Fe8 C116 H116 126.0
C118 C117 C116 108.0
C118 C117 Fe8 69.8(4)
C116 C117 Fe8 70.3(4)
C118 C117 H117 126.0
C116 C117 H117 126.0
Fe8 C117 H117 125.5
C117 C118 C119 108.0
C117 C118 Fe8 69.6(3)
C119 C118 Fe8 70.4(3)
C117 C118 H118 126.0
C119 C118 H118 126.0
Fe8 C118 H118 125.6
C118 C119 C115 108.0
C118 C119 Fe8 69.2(3)
C115 C119 Fe8 70.1(4)
C118 C119 H119 126.0
C115 C119 H119 126.0
Fe8 C119 H119 126.2
C123 Fe8 C122 40.72(18)
C123 Fe8 C124 40.70(17)
C122 Fe8 C124 68.5(2)
C123 Fe8 C117 158.3(4)
C122 Fe8 C117 120.0(3)
C124 Fe8 C117 156.5(4)
C123 Fe8 C121 68.4(2)
C122 Fe8 C121 40.65(17)
C124 Fe8 C121 68.4(2)
C117 Fe8 C121 103.0(3)
C123 Fe8 C120 68.4(2)
C122 Fe8 C120 68.4(2)
C124 Fe8 C120 40.63(19)
C117 Fe8 C120 118.8(4)
C121 Fe8 C120 40.59(18)
C123 Fe8 C118 125.3(4)
C122 Fe8 C118 107.6(4)
C124 Fe8 C118 162.5(4)
C117 Fe8 C118 40.59(17)
C121 Fe8 C118 120.6(4)
C120 Fe8 C118 155.5(4)
C123 Fe8 C116 161.2(4)
C122 Fe8 C116 154.9(3)
C124 Fe8 C116 123.0(4)
C117 Fe8 C116 40.49(16)
C121 Fe8 C116 118.6(3)
C120 Fe8 C116 104.8(4)
C118 Fe8 C116 68.0(2)
C123 Fe8 C119 112.5(3)
C122 Fe8 C119 126.0(4)
C124 Fe8 C119 127.2(3)
C117 Fe8 C119 68.0(2)
C121 Fe8 C119 158.8(4)
C120 Fe8 C119 160.5(4)
C118 Fe8 C119 40.40(17)
C116 Fe8 C119 67.75(19)
C123 Fe8 C115 127.6(3)
C122 Fe8 C115 163.1(4)
C124 Fe8 C115 110.7(3)
C117 Fe8 C115 67.88(19)
C121 Fe8 C115 156.0(4)
C120 Fe8 C115 122.7(4)
C118 Fe8 C115 67.82(19)
C116 Fe8 C115 40.24(15)
C119 Fe8 C115 40.19(15)
C124 C120 C121 108.0
C124 C120 Fe8 69.5(4)
C121 C120 Fe8 69.7(4)
C124 C120 H120 126.0
C121 C120 H120 126.0
Fe8 C120 H120 126.4
C120 C121 C122 108.0
C120 C121 Fe8 69.7(4)
C122 C121 Fe8 69.5(4)
C120 C121 H121 126.0
C122 C121 H121 126.0
Fe8 C121 H121 126.3
C123 C122 C121 108.0
C123 C122 Fe8 69.6(4)
C121 C122 Fe8 69.8(4)
C123 C122 H122 126.0
C121 C122 H122 126.0
Fe8 C122 H122 126.2
C122 C123 C124 108.0
C122 C123 Fe8 69.7(4)
C124 C123 Fe8 69.8(4)
C122 C123 H123 126.0
C124 C123 H123 126.0
Fe8 C123 H123 126.1
C120 C124 C123 108.0
C120 C124 Fe8 69.8(4)
C123 C124 Fe8 69.5(4)
C120 C124 H124 126.0
C123 C124 H124 126.0
Fe8 C124 H124 126.2
Cl6 C3CC Cl5 107(2)
Cl6 C3CC H3C1 110.3
Cl5 C3CC H3C1 109.5
Cl6 C3CC H3C2 110.5
Cl5 C3CC H3C2 110.7
H3C1 C3CC H3C2 108.5
Cl5' C3C' Cl6' 106(2)
Cl5' C3C' H3C3 111.0
Cl6' C3C' H3C3 110.7
Cl5' C3C' H3C4 109.6
Cl6' C3C' H3C4 110.8
H3C3 C3C' H3C4 108.7
Cl1 C1CC Cl2 113.8(18)
Cl1 C1CC H1C1 108.8
Cl2 C1CC H1C1 108.8
Cl1 C1CC H1C2 108.8
Cl2 C1CC H1C2 108.8
H1C1 C1CC H1C2 107.7
Cl4 C2CC Cl3 111(2)
Cl4 C2CC H2C1 109.5
Cl3 C2CC H2C1 109.5
Cl4 C2CC H2C2 109.5
Cl3 C2CC H2C2 109.5
H2C1 C2CC H2C2 108.1
Cl3' C2C' Cl4' 101(3)
Cl3' C2C' H2C3 111.6
Cl4' C2C' H2C3 111.6
Cl3' C2C' H2C4 111.7
Cl4' C2C' H2C4 111.7
H2C3 C2C' H2C4 109.4
Cl8 C4CC Cl7 106.5(19)
Cl8 C4CC H4C1 110.4
Cl7 C4CC H4C1 110.4
Cl8 C4CC H4C2 110.4
Cl7 C4CC H4C2 110.4
H4C1 C4CC H4C2 108.6
N1 C1 C2 113.8(11)
N1 C1 C20 116.4(11)
C2 C1 C20 129.6(11)
Cl10 C5CC Cl9 113(3)
Cl10 C5CC H5C1 108.9
Cl9 C5CC H5C1 109.0
Cl10 C5CC H5C2 109.0
Cl9 C5CC H5C2 108.9
H5C1 C5CC H5C2 107.8
Cl1A C5C' Cl9' 109(3)
Cl1A C5C' H5C3 110.0
Cl9' C5C' H5C3 110.0
Cl1A C5C' H5C4 110.0
Cl9' C5C' H5C4 110.0
H5C3 C5C' H5C4 108.4
C2 C3 C4 104.6(11)
C2 C3 C55 132.7(11)
C4 C3 C55 122.6(10)
Cl12 C6CC Cl11 109(3)
Cl12 C6CC H6C1 109.9
Cl11 C6CC H6C1 109.9
Cl12 C6CC H6C2 109.9
Cl11 C6CC H6C2 109.9
H6C1 C6CC H6C2 108.3
Cl1C C6C' Cl1B 103(2)
Cl1C C6C' H6C3 111.2
Cl1B C6C' H6C3 111.1
Cl1C C6C' H6C4 111.2
Cl1B C6C' H6C4 111.2
H6C3 C6C' H6C4 109.1

loop_
_geom_bond_atom_site_label_1
_geom_bond_atom_site_label_2
_geom_bond_distance
C4 C5 1.349(17)
C4 N1 1.439(17)
C4 C3 1.472(18)
C6 N2 1.327(16)
C6 C7 1.466(19)
C6 C5 1.508(18)
C7 C8 1.379(18)
C7 C65' 1.467(15)
C7 C65 1.495(18)
C8 C9 1.460(19)
C8 C75 1.498(16)
C9 C10 1.368(18)
C9 N2 1.395(17)
C11 N3 1.289(16)
C11 C12 1.493(17)
C11 C10 1.507(18)
C12 C13 1.317(17)
C12 C85 1.505(12)
C13 C14 1.488(16)
C13 C95 1.520(14)
C14 C15 1.371(18)
C14 N3 1.401(17)
C16 N4 1.305(16)
C16 C15 1.481(17)
C16 C17 1.494(17)
C17 C18 1.436(16)
C17 C105 1.457(14)
C18 C19 1.460(18)
C18 C115 1.484(13)
C19 C20 1.366(18)
C19 N4 1.405(16)
C21 C22 1.3900
C21 C26 1.3900
C21 C5 1.500(14)
C22 C23 1.3900
C22 H22 0.9300
C23 C24 1.3900
C23 H23 0.9300
C24 C25 1.3900
C24 H24 0.9300
C25 C26 1.3900
C25 H25 0.9300
C26 H26 0.9300
C10 C27 1.469(14)
C27 C28 1.3900
C27 C32 1.3900
C28 C29 1.3900
C28 H28 0.9300
C29 C30 1.3900
C29 H29 0.9300
C30 C31 1.3900
C30 H30 0.9300
C31 C32 1.3900
C31 H31 0.9300
C32 H32 0.9300
C15 C33 1.497(15)
C33 C34 1.3900
C33 C38 1.3900
C34 C35 1.3900
C34 H34 0.9300
C35 C36 1.3900
C35 H35 0.9300
C36 C37 1.3900
C36 H36 0.9300
C37 C38 1.3900
C37 H37 0.9300
C38 H38 0.9300
C20 C39 1.502(14)
C20 C1 1.512(18)
C39 C40 1.3900
C39 C44 1.3900
C40 C41 1.3900
C40 H40 0.9300
C41 C42 1.3900
C41 H41 0.9300
C42 C43 1.3900
C42 H42 0.9300
C43 C44 1.3900
C43 H43 0.9300
C44 H44 0.9300
N1 C1 1.311(17)
C45 C49 1.4200
C45 C46 1.4200
C45 C2 1.497(14)
C45 Fe1 2.016(10)
C46 C47 1.4200
C46 Fe1 2.030(9)
C46 H46 0.9300
C47 C48 1.4200
C47 Fe1 2.047(9)
C47 H47 0.9300
C48 C49 1.4200
C48 Fe1 2.042(9)
C48 H48 0.9300
C49 Fe1 2.024(10)
C49 H49 0.9300
Fe1 C53 2.051(10)
Fe1 C54 2.052(10)
Fe1 C52 2.057(10)
Fe1 C50 2.060(10)
Fe1 C51 2.063(10)
C50 C51 1.4200
C50 C54 1.4200
C50 H50 0.9300
C51 C52 1.4200
C51 H51 0.9300
C52 C53 1.4200
C52 H52 0.9300
C53 C54 1.4200
C53 H53 0.9300
C54 H54 0.9300
C55 C56 1.4200
C55 C59 1.4200
C55 C3 1.482(15)
C55 Fe2 2.035(8)
C56 C57 1.4200
C56 Fe2 2.003(8)
C56 H56 0.9300
C57 C58 1.4200
C57 Fe2 2.039(8)
C57 H57 0.9300
C58 C59 1.4200
C58 Fe2 2.091(9)
C58 H58 0.9300
C59 Fe2 2.089(9)
C59 H59 0.9300
Fe2 C60 2.038(9)
Fe2 C61 2.039(10)
Fe2 C64 2.064(8)
Fe2 C62 2.066(9)
Fe2 C63 2.081(9)
C60 C64 1.4200
C60 C61 1.4200
C60 H60 0.9300
C61 C62 1.4200
C61 H61 0.9300
C62 C63 1.4200
C62 H62 0.9300
C63 C64 1.4200
C63 H63 0.9300
C64 H64 0.9300
C70 C74 1.4200
C70 C71 1.4200
C70 Fe3 2.079(19)
C70 H70 0.9300
C71 C72 1.4200
C71 Fe3 2.060(17)
C71 H71 0.9300
C72 C73 1.4200
C72 Fe3 2.058(16)
C72 H72 0.9300
C73 C74 1.4200
C73 Fe3 2.076(17)
C73 H73 0.9300
C74 Fe3 2.089(18)
C74 H74 0.9300
C65 C66 1.4200
C65 C69 1.4200
C65 Fe3 2.042(18)
C66 C67 1.4200
C66 Fe3 2.041(16)
C66 H66 0.9300
C67 C68 1.4200
C67 Fe3 2.041(15)
C67 H67 0.9300
C68 C69 1.4200
C68 Fe3 2.043(17)
C68 H68 0.9300
C69 Fe3 2.044(19)
C69 H69 0.9300
C65' C66' 1.4200
C65' C69' 1.4200
C65' Fe3' 2.042(14)
C66' C67' 1.4200
C66' Fe3' 2.047(14)
C66' H66' 0.9300
C67' C68' 1.4200
C67' Fe3' 2.041(13)
C67' H67' 0.9300
C68' C69' 1.4200
C68' Fe3' 2.032(14)
C68' H68' 0.9300
C69' Fe3' 2.032(15)
C69' H69' 0.9300
Fe3' C73' 2.027(14)
Fe3' C72' 2.030(13)
Fe3' C74' 2.042(15)
Fe3' C71' 2.047(14)
Fe3' C70' 2.054(15)
C70' C74' 1.4200
C70' C71' 1.4200
C70' H70' 0.9300
C71' C72' 1.4200
C71' H71' 0.9300
C72' C73' 1.4200
C72' H72' 0.9300
C73' C74' 1.4200
C73' H73' 0.9300
C74' H74' 0.9300
C75 C76 1.4200
C75 C79 1.4200
C75 Fe4 2.049(9)
C76 C77 1.4200
C76 Fe4 2.039(9)
C76 H76 0.9300
C77 C78 1.4200
C77 Fe4 2.043(11)
C77 H77 0.9300
C78 C79 1.4200
C78 Fe4 2.056(11)
C78 H78 0.9300
C79 Fe4 2.059(10)
C79 H79 0.9300
Fe4 C81 2.019(13)
Fe4 C80 2.024(14)
Fe4 C82 2.037(13)
Fe4 C84 2.046(13)
Fe4 C83 2.054(13)
C80 C81 1.4200
C80 C84 1.4200
C80 H80 0.9300
C81 C82 1.4200
C81 H81 0.9300
C82 C83 1.4200
C82 H82 0.9300
C83 C84 1.4200
C83 H83 0.9300
C84 H84 0.9300
O1 H5 0.99(2)
O1 H6 0.99(2)
C85 C89 1.4200
C85 C86 1.4200
C85 Fe5 2.036(9)
C86 C87 1.4200
C86 Fe5 2.027(9)
C86 H86 0.9300
C87 C88 1.4200
C87 Fe5 2.035(9)
C87 H87 0.9300
C88 C89 1.4200
C88 Fe5 2.048(8)
C88 H88 0.9300
C89 Fe5 2.049(9)
C89 H89 0.9300
Fe5 C92 2.042(9)
Fe5 C91 2.046(9)
Fe5 C93 2.052(10)
Fe5 C90 2.058(9)
Fe5 C94 2.062(10)
C90 C91 1.4200
C90 C94 1.4200
C90 H90 0.9300
C91 C92 1.4200
C91 H91 0.9300
C92 C93 1.4200
C92 H92 0.9300
C93 C94 1.4200
C93 H93 0.9300
C94 H94 0.9300
O2 H7 0.98(2)
O2 H8 0.96(2)
C95 C99 1.4200
C95 C96 1.4200
C95 Fe6 2.055(8)
C96 C97 1.4200
C96 Fe6 2.019(9)
C96 H96 0.9300
C97 C98 1.4200
C97 Fe6 2.019(10)
C97 H97 0.9300
C98 C99 1.4200
C98 Fe6 2.054(10)
C98 H98 0.9300
C99 Fe6 2.076(9)
C99 H99 0.9300
Fe6 C101 2.046(10)
Fe6 C102 2.047(10)
Fe6 C100 2.050(11)
Fe6 C103 2.052(10)
Fe6 C104 2.053(11)
C100 C104 1.4200
C100 C101 1.4200
C100 H100 0.9300
C101 C102 1.4200
C101 H101 0.9300
C102 C103 1.4200
C102 H102 0.9300
C103 C104 1.4200
C103 H103 0.9300
C104 H104 0.9300
C105 C106 1.4200
C105 C109 1.4200
C105 Fe7 2.057(9)
C106 C107 1.4200
C106 Fe7 2.034(9)
C106 H106 0.9300
C107 C108 1.4200
C107 Fe7 2.017(9)
C107 H107 0.9300
C108 C109 1.4200
C108 Fe7 2.028(9)
C108 H108 0.9300
C109 Fe7 2.053(9)
C109 H109 0.9300
Fe7 C112 2.053(11)
Fe7 C111 2.055(11)
Fe7 C113 2.062(10)
Fe7 C110 2.064(11)
Fe7 C114 2.069(10)
C110 C114 1.4200
C110 C111 1.4200
C110 H110 0.9300
C111 C112 1.4200
C111 H111 0.9300
C112 C113 1.4200
C112 H112 0.9300
C113 C114 1.4200
C113 H113 0.9300
C114 H114 0.9300
C2 C3 1.396(18)
C2 C1 1.471(19)
C115 C116 1.4200
C115 C119 1.4200
C115 Fe8 2.070(8)
C116 C117 1.4200
C116 Fe8 2.059(9)
C116 H116 0.9300
C117 C118 1.4200
C117 Fe8 2.045(9)
C117 H117 0.9300
C118 C119 1.4200
C118 Fe8 2.048(10)
C118 H118 0.9300
C119 Fe8 2.063(9)
C119 H119 0.9300
Fe8 C123 2.040(10)
Fe8 C122 2.042(10)
Fe8 C124 2.043(10)
Fe8 C121 2.046(9)
Fe8 C120 2.047(11)
C120 C124 1.4200
C120 C121 1.4200
C120 H120 0.9300
C121 C122 1.4200
C121 H121 0.9300
C122 C123 1.4200
C122 H122 0.9300
C123 C124 1.4200
C123 H123 0.9300
C124 H124 0.9300
C3CC Cl6 1.74(2)
C3CC Cl5 1.78(2)
C3CC H3C1 0.9700
C3CC H3C2 0.9700
C3C' Cl5' 1.74(2)
C3C' Cl6' 1.75(2)
C3C' H3C3 0.9700
C3C' H3C4 0.9700
C1CC Cl1 1.67(2)
C1CC Cl2 1.70(2)
C1CC H1C1 0.9700
C1CC H1C2 0.9700
C2CC Cl4 1.73(2)
C2CC Cl3 1.77(2)
C2CC H2C1 0.9700
C2CC H2C2 0.9700
C2C' Cl3' 1.75(2)
C2C' Cl4' 1.75(2)
C2C' H2C3 0.9700
C2C' H2C4 0.9700
C4CC Cl8 1.74(2)
C4CC Cl7 1.83(2)
C4CC H4C1 0.9700
C4CC H4C2 0.9700
Cl9 C5CC 1.71(2)
Cl10 C5CC 1.69(2)
C5CC H5C1 0.9700
C5CC H5C2 0.9700
Cl9' C5C' 1.70(2)
Cl1A C5C' 1.70(2)
C5C' H5C3 0.9700
C5C' H5C4 0.9700
Cl11 C6CC 1.71(2)
C6CC Cl12 1.68(2)
C6CC H6C1 0.9700
C6CC H6C2 0.9700
Cl1B C6C' 1.73(2)
C6C' Cl1C 1.71(2)
C6C' H6C3 0.9700
C6C' H6C4 0.9700

loop_
_geom_torsion_atom_site_label_1
_geom_torsion_atom_site_label_2
_geom_torsion_atom_site_label_3
_geom_torsion_atom_site_label_4
_geom_torsion
N2 C6 C7 C8 -1.1(14)
C5 C6 C7 C8 177.1(12)
N2 C6 C7 C65' 178.3(13)
C5 C6 C7 C65' -4(2)
N2 C6 C7 C65 -179.0(14)
C5 C6 C7 C65 -1(2)
C6 C7 C8 C9 5.4(13)
C65' C7 C8 C9 -173.9(15)
C65 C7 C8 C9 -177.0(16)
C6 C7 C8 C75 -172.9(13)
C65' C7 C8 C75 8(3)
C65 C7 C8 C75 5(3)
C7 C8 C9 C10 161.8(12)
C75 C8 C9 C10 -20(2)
C7 C8 C9 N2 -8.3(14)
C75 C8 C9 N2 170.3(10)
N3 C11 C12 C13 3.3(14)
C10 C11 C12 C13 -170.2(12)
N3 C11 C12 C85 -177.2(10)
C10 C11 C12 C85 9.3(18)
C11 C12 C13 C14 -8.8(13)
C85 C12 C13 C14 171.8(12)
C11 C12 C13 C95 170.2(12)
C85 C12 C13 C95 -9(2)
C12 C13 C14 C15 -155.0(14)
C95 C13 C14 C15 26(2)
C12 C13 C14 N3 11.9(14)
C95 C13 C14 N3 -167.3(10)
N4 C16 C17 C18 -2.6(14)
C15 C16 C17 C18 176.7(13)
N4 C16 C17 C105 -177.8(12)
C15 C16 C17 C105 1(2)
C105 C17 C18 C19 -179.4(12)
C16 C17 C18 C19 5.7(13)
C105 C17 C18 C115 8(2)
C16 C17 C18 C115 -166.6(12)
C17 C18 C19 C20 161.2(13)
C115 C18 C19 C20 -26(2)
C17 C18 C19 N4 -7.3(14)
C115 C18 C19 N4 165.8(11)
C26 C21 C22 C23 0.0
C5 C21 C22 C23 176.4(8)
C21 C22 C23 C24 0.0
C22 C23 C24 C25 0.0
C23 C24 C25 C26 0.0
C24 C25 C26 C21 0.0
C22 C21 C26 C25 0.0
C5 C21 C26 C25 -176.3(8)
N2 C9 C10 C27 164.0(10)
C8 C9 C10 C27 -6(2)
N2 C9 C10 C11 -1.6(15)
C8 C9 C10 C11 -171.2(12)
N3 C11 C10 C9 83.4(15)
C12 C11 C10 C9 -103.4(14)
N3 C11 C10 C27 -84.6(12)
C12 C11 C10 C27 88.6(14)
C9 C10 C27 C28 -44.7(15)
C11 C10 C27 C28 121.6(9)
C9 C10 C27 C32 141.5(10)
C11 C10 C27 C32 -52.2(11)
C32 C27 C28 C29 0.0
C10 C27 C28 C29 -173.9(10)
C27 C28 C29 C30 0.0
C28 C29 C30 C31 0.0
C29 C30 C31 C32 0.0
C30 C31 C32 C27 0.0
C28 C27 C32 C31 0.0
C10 C27 C32 C31 173.7(10)
N3 C14 C15 C16 7.2(17)
C13 C14 C15 C16 173.3(12)
N3 C14 C15 C33 -159.3(11)
C13 C14 C15 C33 7(2)
N4 C16 C15 C14 -86.3(15)
C17 C16 C15 C14 94.4(16)
N4 C16 C15 C33 81.4(14)
C17 C16 C15 C33 -97.9(14)
C14 C15 C33 C34 41.7(15)
C16 C15 C33 C34 -125.0(10)
C14 C15 C33 C38 -135.9(11)
C16 C15 C33 C38 57.5(13)
C38 C33 C34 C35 0.0
C15 C33 C34 C35 -177.6(9)
C33 C34 C35 C36 0.0
C34 C35 C36 C37 0.0
C35 C36 C37 C38 0.0
C36 C37 C38 C33 0.0
C34 C33 C38 C37 0.0
C15 C33 C38 C37 177.5(10)
N4 C19 C20 C39 168.6(10)
C18 C19 C20 C39 1(2)
N4 C19 C20 C1 0.6(18)
C18 C19 C20 C1 -167.2(12)
C19 C20 C39 C40 128.9(11)
C1 C20 C39 C40 -62.6(11)
C19 C20 C39 C44 -50.1(15)
C1 C20 C39 C44 118.4(9)
C44 C39 C40 C41 0.0
C20 C39 C40 C41 -179.0(9)
C39 C40 C41 C42 0.0
C40 C41 C42 C43 0.0
C41 C42 C43 C44 0.0
C42 C43 C44 C39 0.0
C40 C39 C44 C43 0.0
C20 C39 C44 C43 179.0(9)
C5 C4 N1 C1 159.5(11)
C3 C4 N1 C1 -8.1(13)
C49 C45 C46 C47 0.0
C2 C45 C46 C47 177.5(12)
Fe1 C45 C46 C47 -59.6(4)
C49 C45 C46 Fe1 59.6(4)
C2 C45 C46 Fe1 -123.0(10)
C45 C46 C47 C48 0.0
Fe1 C46 C47 C48 -58.8(4)
C45 C46 C47 Fe1 58.8(4)
C46 C47 C48 C49 0.0
Fe1 C47 C48 C49 -58.4(4)
C46 C47 C48 Fe1 58.4(4)
C47 C48 C49 C45 0.0
Fe1 C48 C49 C45 -59.0(3)
C47 C48 C49 Fe1 59.0(3)
C46 C45 C49 C48 0.0
C2 C45 C49 C48 -177.7(11)
Fe1 C45 C49 C48 59.8(3)
C46 C45 C49 Fe1 -59.8(3)
C2 C45 C49 Fe1 122.6(9)
C54 C50 C51 C52 0.0
Fe1 C50 C51 C52 59.3(4)
C54 C50 C51 Fe1 -59.3(4)
C50 C51 C52 C53 0.0
Fe1 C51 C52 C53 59.4(4)
C50 C51 C52 Fe1 -59.4(4)
C51 C52 C53 C54 0.0
Fe1 C52 C53 C54 59.7(4)
C51 C52 C53 Fe1 -59.7(4)
C51 C50 C54 C53 0.0
Fe1 C50 C54 C53 -59.6(4)
C51 C50 C54 Fe1 59.6(4)
C52 C53 C54 C50 0.0
Fe1 C53 C54 C50 59.9(4)
C52 C53 C54 Fe1 -59.9(4)
C7 C6 N2 C9 -3.9(13)
C5 C6 N2 C9 177.6(9)
C10 C9 N2 C6 -164.3(10)
C8 C9 N2 C6 7.4(13)
C59 C55 C56 C57 0.0
C3 C55 C56 C57 -178.3(10)
Fe2 C55 C56 C57 61.2(3)
C59 C55 C56 Fe2 -61.2(3)
C3 C55 C56 Fe2 120.5(9)
C55 C56 C57 C58 0.0
Fe2 C56 C57 C58 61.1(3)
C55 C56 C57 Fe2 -61.1(3)
C56 C57 C58 C59 0.0
Fe2 C57 C58 C59 58.7(3)
C56 C57 C58 Fe2 -58.7(3)
C56 C55 C59 C58 0.0
C3 C55 C59 C58 178.1(10)
Fe2 C55 C59 C58 -58.9(3)
C56 C55 C59 Fe2 58.9(3)
C3 C55 C59 Fe2 -123.0(9)
C57 C58 C59 C55 0.0
Fe2 C58 C59 C55 57.4(3)
C57 C58 C59 Fe2 -57.4(3)
C64 C60 C61 C62 0.0
Fe2 C60 C61 C62 -60.6(3)
C64 C60 C61 Fe2 60.6(3)
C60 C61 C62 C63 0.0
Fe2 C61 C62 C63 -59.9(3)
C60 C61 C62 Fe2 59.9(3)
C61 C62 C63 C64 0.0
Fe2 C62 C63 C64 -58.7(3)
C61 C62 C63 Fe2 58.7(3)
C61 C60 C64 C63 0.0
Fe2 C60 C64 C63 59.9(3)
C61 C60 C64 Fe2 -59.9(3)
C62 C63 C64 C60 0.0
Fe2 C63 C64 C60 -58.8(4)
C62 C63 C64 Fe2 58.8(4)
C12 C11 N3 C14 4.2(13)
C10 C11 N3 C14 178.4(10)
C15 C14 N3 C11 159.9(11)
C13 C14 N3 C11 -9.5(13)
C74 C70 C71 C72 0.0
Fe3 C70 C71 C72 -60.0(5)
C74 C70 C71 Fe3 60.0(5)
C70 C71 C72 C73 0.0
Fe3 C71 C72 C73 -60.6(5)
C70 C71 C72 Fe3 60.6(5)
C71 C72 C73 C74 0.0
Fe3 C72 C73 C74 -60.2(5)
C71 C72 C73 Fe3 60.2(5)
C71 C70 C74 C73 0.0
Fe3 C70 C74 C73 59.2(4)
C71 C70 C74 Fe3 -59.2(4)
C72 C73 C74 C70 0.0
Fe3 C73 C74 C70 -59.3(5)
C72 C73 C74 Fe3 59.3(5)
C8 C7 C65 C66 -5(3)
C6 C7 C65 C66 172.6(14)
C65' C7 C65 C66 -128(40)
C8 C7 C65 C69 173.9(16)
C6 C7 C65 C69 -9(2)
C65' C7 C65 C69 50(39)
C8 C7 C65 Fe3 85(3)
C6 C7 C65 Fe3 -98(2)
C65' C7 C65 Fe3 -38(38)
C69 C65 C66 C67 0.0
C7 C65 C66 C67 179(2)
Fe3 C65 C66 C67 59.3(5)
C69 C65 C66 Fe3 -59.3(5)
C7 C65 C66 Fe3 119(2)
C65 C66 C67 C68 0.0
Fe3 C66 C67 C68 59.4(6)
C65 C66 C67 Fe3 -59.4(6)
C66 C67 C68 C69 0.0
Fe3 C67 C68 C69 59.3(5)
C66 C67 C68 Fe3 -59.3(5)
C67 C68 C69 C65 0.0
Fe3 C68 C69 C65 59.2(5)
C67 C68 C69 Fe3 -59.2(5)
C66 C65 C69 C68 0.0
C7 C65 C69 C68 -179(2)
Fe3 C65 C69 C68 -59.3(4)
C66 C65 C69 Fe3 59.3(4)
C7 C65 C69 Fe3 -119(2)
C8 C7 C65' C66' 10(2)
C6 C7 C65' C66' -169.0(12)
C65 C7 C65' C66' 69(39)
C8 C7 C65' C69' -165.5(14)
C6 C7 C65' C69' 15(2)
C65 C7 C65' C69' -107(40)
C8 C7 C65' Fe3' 103(2)
C6 C7 C65' Fe3' -76(2)
C65 C7 C65' Fe3' 161(41)
C69' C65' C66' C67' 0.0
C7 C65' C66' C67' -176.4(17)
Fe3' C65' C66' C67' 58.9(5)
C69' C65' C66' Fe3' -58.9(4)
C7 C65' C66' Fe3' 124.7(16)
C65' C66' C67' C68' 0.0
Fe3' C66' C67' C68' 59.0(5)
C65' C66' C67' Fe3' -59.0(5)
C66' C67' C68' C69' 0.0
Fe3' C67' C68' C69' 59.4(4)
C66' C67' C68' Fe3' -59.4(4)
C67' C68' C69' C65' 0.0
Fe3' C68' C69' C65' 59.6(4)
C67' C68' C69' Fe3' -59.6(4)
C66' C65' C69' C68' 0.0
C7 C65' C69' C68' 176.4(17)
Fe3' C65' C69' C68' -59.3(4)
C66' C65' C69' Fe3' 59.3(4)
C7 C65' C69' Fe3' -124.3(16)
C74' C70' C71' C72' 0.0
Fe3' C70' C71' C72' -58.7(4)
C74' C70' C71' Fe3' 58.7(4)
C70' C71' C72' C73' 0.0
Fe3' C71' C72' C73' -59.4(5)
C70' C71' C72' Fe3' 59.4(5)
C71' C72' C73' C74' 0.0
Fe3' C72' C73' C74' -59.9(5)
C71' C72' C73' Fe3' 59.9(5)
C72' C73' C74' C70' 0.0
Fe3' C73' C74' C70' -59.6(5)
C72' C73' C74' Fe3' 59.6(5)
C71' C70' C74' C73' 0.0
Fe3' C70' C74' C73' 58.8(4)
C71' C70' C74' Fe3' -58.8(4)
C15 C16 N4 C19 178.8(11)
C17 C16 N4 C19 -1.9(15)
C20 C19 N4 C16 -164.5(12)
C18 C19 N4 C16 5.7(14)
C7 C8 C75 C76 142.0(13)
C9 C8 C75 C76 -36.1(16)
C7 C8 C75 C79 -49(2)
C9 C8 C75 C79 133.0(11)
C7 C8 C75 Fe4 52.3(19)
C9 C8 C75 Fe4 -125.8(11)
C79 C75 C76 C77 0.0
C8 C75 C76 C77 171.3(11)
Fe4 C75 C76 C77 -59.7(4)
C79 C75 C76 Fe4 59.7(4)
C8 C75 C76 Fe4 -129.0(10)
C75 C76 C77 C78 0.0
Fe4 C76 C77 C78 -59.9(4)
C75 C76 C77 Fe4 59.9(4)
C76 C77 C78 C79 0.0
Fe4 C77 C78 C79 -59.4(4)
C76 C77 C78 Fe4 59.4(4)
C77 C78 C79 C75 0.0
Fe4 C78 C79 C75 -59.0(4)
C77 C78 C79 Fe4 59.0(4)
C76 C75 C79 C78 0.0
C8 C75 C79 C78 -170.1(13)
Fe4 C75 C79 C78 59.2(4)
C76 C75 C79 Fe4 -59.2(4)
C8 C75 C79 Fe4 130.7(11)
C84 C80 C81 C82 0.0
Fe4 C80 C81 C82 60.0(5)
C84 C80 C81 Fe4 -60.0(5)
C80 C81 C82 C83 0.0
Fe4 C81 C82 C83 59.6(5)
C80 C81 C82 Fe4 -59.6(5)
C81 C82 C83 C84 0.0
Fe4 C82 C83 C84 58.7(5)
C81 C82 C83 Fe4 -58.7(5)
C82 C83 C84 C80 0.0
Fe4 C83 C84 C80 58.5(5)
C82 C83 C84 Fe4 -58.5(5)
C81 C80 C84 C83 0.0
Fe4 C80 C84 C83 -59.3(5)
C81 C80 C84 Fe4 59.3(5)
C13 C12 C85 C89 13.8(18)
C11 C12 C85 C89 -165.6(9)
C13 C12 C85 C86 -163.3(12)
C11 C12 C85 C86 17.3(14)
C13 C12 C85 Fe5 -76.3(15)
C11 C12 C85 Fe5 104.3(11)
C89 C85 C86 C87 0.0
C12 C85 C86 C87 177.6(10)
Fe5 C85 C86 C87 59.7(3)
C89 C85 C86 Fe5 -59.7(3)
C12 C85 C86 Fe5 117.9(9)
C85 C86 C87 C88 0.0
Fe5 C86 C87 C88 59.7(3)
C85 C86 C87 Fe5 -59.7(3)
C86 C87 C88 C89 0.0
Fe5 C87 C88 C89 59.1(3)
C86 C87 C88 Fe5 -59.1(3)
C86 C85 C89 C88 0.0
C12 C85 C89 C88 -177.5(10)
Fe5 C85 C89 C88 -59.1(3)
C86 C85 C89 Fe5 59.1(3)
C12 C85 C89 Fe5 -118.4(9)
C87 C88 C89 C85 0.0
Fe5 C88 C89 C85 58.7(3)
C87 C88 C89 Fe5 -58.7(3)
C94 C90 C91 C92 0.0
Fe5 C90 C91 C92 -59.5(4)
C94 C90 C91 Fe5 59.5(4)
C90 C91 C92 C93 0.0
Fe5 C91 C92 C93 -59.9(4)
C90 C91 C92 Fe5 59.9(4)
C91 C92 C93 C94 0.0
Fe5 C92 C93 C94 -59.8(3)
C91 C92 C93 Fe5 59.8(3)
C92 C93 C94 C90 0.0
Fe5 C93 C94 C90 -59.2(4)
C92 C93 C94 Fe5 59.2(4)
C91 C90 C94 C93 0.0
Fe5 C90 C94 C93 59.1(4)
C91 C90 C94 Fe5 -59.1(4)
C12 C13 C95 C99 36.0(19)
C14 C13 C95 C99 -145.2(10)
C12 C13 C95 C96 -144.5(13)
C14 C13 C95 C96 34.3(14)
C12 C13 C95 Fe6 -58.8(18)
C14 C13 C95 Fe6 120.0(10)
C99 C95 C96 C97 0.0
C13 C95 C96 C97 -179.6(10)
Fe6 C95 C96 C97 59.8(4)
C99 C95 C96 Fe6 -59.8(4)
C13 C95 C96 Fe6 120.7(9)
C95 C96 C97 C98 0.0
Fe6 C96 C97 C98 60.7(4)
C95 C96 C97 Fe6 -60.7(4)
C96 C97 C98 C99 0.0
Fe6 C97 C98 C99 59.8(3)
C96 C97 C98 Fe6 -59.8(3)
C96 C95 C99 C98 0.0
C13 C95 C99 C98 179.5(11)
Fe6 C95 C99 C98 -58.2(4)
C96 C95 C99 Fe6 58.2(4)
C13 C95 C99 Fe6 -122.2(10)
C97 C98 C99 C95 0.0
Fe6 C98 C99 C95 58.3(3)
C97 C98 C99 Fe6 -58.3(3)
C104 C100 C101 C102 0.0
Fe6 C100 C101 C102 -59.6(4)
C104 C100 C101 Fe6 59.6(4)
C100 C101 C102 C103 0.0
Fe6 C101 C102 C103 -59.6(4)
C100 C101 C102 Fe6 59.6(4)
C101 C102 C103 C104 0.0
Fe6 C102 C103 C104 -59.4(4)
C101 C102 C103 Fe6 59.5(4)
C101 C100 C104 C103 0.0
Fe6 C100 C104 C103 59.4(4)
C101 C100 C104 Fe6 -59.4(4)
C102 C103 C104 C100 0.0
Fe6 C103 C104 C100 -59.3(4)
C102 C103 C104 Fe6 59.3(4)
N1 C4 C5 C21 -157.1(11)
C3 C4 C5 C21 7(2)
N1 C4 C5 C6 10.7(17)
C3 C4 C5 C6 174.8(12)
C22 C21 C5 C4 39.7(15)
C26 C21 C5 C4 -144.0(11)
C22 C21 C5 C6 -128.9(9)
C26 C21 C5 C6 47.5(11)
N2 C6 C5 C4 -86.3(14)
C7 C6 C5 C4 95.5(16)
N2 C6 C5 C21 83.0(13)
C7 C6 C5 C21 -95.1(14)
C18 C17 C105 C106 18.7(19)
C16 C17 C105 C106 -167.5(10)
C18 C17 C105 C109 -159.9(12)
C16 C17 C105 C109 13.9(16)
C18 C17 C105 Fe7 109.3(13)
C16 C17 C105 Fe7 -76.9(15)
C109 C105 C106 C107 0.0
C17 C105 C106 C107 -178.8(11)
Fe7 C105 C106 C107 58.8(3)
C109 C105 C106 Fe7 -58.8(3)
C17 C105 C106 Fe7 122.4(10)
C105 C106 C107 C108 0.0
Fe7 C106 C107 C108 59.9(3)
C105 C106 C107 Fe7 -59.9(3)
C106 C107 C108 C109 0.0
Fe7 C107 C108 C109 60.1(3)
C106 C107 C108 Fe7 -60.1(3)
C107 C108 C109 C105 0.0
Fe7 C108 C109 C105 59.1(3)
C107 C108 C109 Fe7 -59.1(3)
C106 C105 C109 C108 0.0
C17 C105 C109 C108 178.8(11)
Fe7 C105 C109 C108 -58.3(3)
C106 C105 C109 Fe7 58.3(3)
C17 C105 C109 Fe7 -122.9(10)
C114 C110 C111 C112 0.0
Fe7 C110 C111 C112 -59.7(4)
C114 C110 C111 Fe7 59.7(4)
C110 C111 C112 C113 0.0
Fe7 C111 C112 C113 -60.0(4)
C110 C111 C112 Fe7 60.0(4)
C111 C112 C113 C114 0.0
Fe7 C112 C113 C114 -59.8(4)
C111 C112 C113 Fe7 59.8(4)
C111 C110 C114 C113 0.0
Fe7 C110 C114 C113 59.3(4)
C111 C110 C114 Fe7 -59.3(4)
C112 C113 C114 C110 0.0
Fe7 C113 C114 C110 -59.4(4)
C112 C113 C114 Fe7 59.4(4)
C49 C45 C2 C3 -159.6(12)
C46 C45 C2 C3 23.2(19)
Fe1 C45 C2 C3 -71.1(16)
C49 C45 C2 C1 21.9(14)
C46 C45 C2 C1 -155.2(9)
Fe1 C45 C2 C1 110.4(11)
C17 C18 C115 C116 133.7(13)
C19 C18 C115 C116 -37.6(15)
C17 C18 C115 C119 -57.5(18)
C19 C18 C115 C119 131.2(11)
C17 C18 C115 Fe8 43.0(19)
C19 C18 C115 Fe8 -128.3(11)
C119 C115 C116 C117 0.0
C18 C115 C116 C117 171.0(10)
Fe8 C115 C116 C117 -59.2(4)
C119 C115 C116 Fe8 59.2(4)
C18 C115 C116 Fe8 -129.8(9)
C115 C116 C117 C118 0.0
Fe8 C116 C117 C118 -59.9(3)
C115 C116 C117 Fe8 59.9(3)
C116 C117 C118 C119 0.0
Fe8 C117 C118 C119 -60.1(3)
C116 C117 C118 Fe8 60.1(3)
C117 C118 C119 C115 0.0
Fe8 C118 C119 C115 -59.7(3)
C117 C118 C119 Fe8 59.7(3)
C116 C115 C119 C118 0.0
C18 C115 C119 C118 -169.9(11)
Fe8 C115 C119 C118 59.1(3)
C116 C115 C119 Fe8 -59.1(3)
C18 C115 C119 Fe8 131.0(10)
C124 C120 C121 C122 0.0
Fe8 C120 C121 C122 59.2(4)
C124 C120 C121 Fe8 -59.2(4)
C120 C121 C122 C123 0.0
Fe8 C121 C122 C123 59.3(4)
C120 C121 C122 Fe8 -59.3(4)
C121 C122 C123 C124 0.0
Fe8 C122 C123 C124 59.5(4)
C121 C122 C123 Fe8 -59.5(4)
C121 C120 C124 C123 0.0
Fe8 C120 C124 C123 -59.3(4)
C121 C120 C124 Fe8 59.3(4)
C122 C123 C124 C120 0.0
Fe8 C123 C124 C120 59.5(4)
C122 C123 C124 Fe8 -59.5(4)
C4 N1 C1 C2 3.1(13)
C4 N1 C1 C20 179.8(10)
C3 C2 C1 N1 3.1(14)
C45 C2 C1 N1 -178.1(10)
C3 C2 C1 C20 -173.1(12)
C45 C2 C1 C20 5.7(19)
C19 C20 C1 N1 79.8(15)
C39 C20 C1 N1 -89.7(12)
C19 C20 C1 C2 -104.1(14)
C39 C20 C1 C2 86.4(15)
C1 C2 C3 C4 -7.6(13)
C45 C2 C3 C4 173.7(12)
C1 C2 C3 C55 169.8(12)
C45 C2 C3 C55 -9(2)
C5 C4 C3 C2 -154.8(14)
N1 C4 C3 C2 10.0(14)
C5 C4 C3 C55 27(2)
N1 C4 C3 C55 -167.8(10)
C56 C55 C3 C2 -154.1(12)
C59 C55 C3 C2 28.0(19)
Fe2 C55 C3 C2 -68.1(17)
C56 C55 C3 C4 22.9(15)
C59 C55 C3 C4 -155.0(10)
Fe2 C55 C3 C4 108.9(11)
